data_1564847
loop_
_publ_author_name
'Wang, Lai'
'An, Qiaoshi'
'Yan, Lu'
'Bai, Hai-Rui'
'Jiang, Mengyun'
'Mahmood, Asif'
'Yang, Can'
'Zhi, Hongfu'
'Wang, Jin-Liang'

_publ_section_title
;
 Non-fullerene acceptors with hetero-dihalogenated terminals induce
 significant difference in single crystallography and enable binary
 organic solar cells with 17.5% efficiency
;
_journal_issue 1
_journal_name_full 'Energy &amp; Environmental Science'
_journal_page_first 320
_journal_page_last 333
_journal_paper_doi 10.1039/D1EE01832A
_journal_volume 15
_journal_year 2022
_chemical_formula_moiety 'C90 H102 Br2 Cl2 N8 O2 S5'
_chemical_formula_sum 'C90 H102 Br2 Cl2 N8 O2 S5'
_chemical_formula_weight 1718.81
_space_group_crystal_system triclinic
_space_group_IT_number 2
_space_group_name_Hall '-P 1'
_space_group_name_H-M_alt 'P -1'
_atom_sites_solution_hydrogens geom
_audit_creation_date 2021-08-05
_audit_creation_method
;
Olex2 1.5-alpha
(compiled 2021.07.19 svn.r715e62df for OlexSys, GUI svn.r6383)
;
_audit_update_record
;
2021-08-06 deposited with the CCDC.	2021-09-22 downloaded from the CCDC.
;
_cell_angle_alpha 107.551(2)
_cell_angle_beta 114.327(3)
_cell_angle_gamma 90.288(2)
_cell_formula_units_Z 2
_cell_length_a 16.0896(6)
_cell_length_b 17.7032(4)
_cell_length_c 17.9514(5)
_cell_measurement_reflns_used 11399
_cell_measurement_temperature 100.00(10)
_cell_measurement_theta_max 71.6910
_cell_measurement_theta_min 2.6070
_cell_volume 4392.9(3)
_computing_cell_refinement 'CrysAlisPro 1.171.40.67a (Rigaku OD, 2019)'
_computing_data_collection 'CrysAlisPro 1.171.40.67a (Rigaku OD, 2019)'
_computing_data_reduction 'CrysAlisPro 1.171.40.67a (Rigaku OD, 2019)'
_computing_molecular_graphics 'Olex2 1.5-alpha (Dolomanov et al., 2009)'
_computing_publication_material 'Olex2 1.5-alpha (Dolomanov et al., 2009)'
_computing_structure_refinement 'SHELXL 2014/7 (Sheldrick, 2015)'
_diffrn_ambient_environment N~2~
_diffrn_ambient_temperature 100.00(10)
_diffrn_detector 'Hybrid Pixel Array Detector'
_diffrn_detector_area_resol_mean 10.0000
_diffrn_detector_type HyPix
_diffrn_measured_fraction_theta_full 0.957
_diffrn_measured_fraction_theta_max 0.957
_diffrn_measurement_details
;
List of Runs (angles in degrees, time in seconds):

  # Type    Start    End  Width  t~exp~   \w     \q     \k     \f   Frames
#--------------------------------------------------------------------------
  1  \w    -23.00  63.00   0.50    6.00    --   46.95 -61.00  73.00  172
  2  \w     34.00  75.00   0.50   16.00    --  103.25 -61.00  73.00   82
  3  \w     31.00 106.00   0.50   16.00    --  103.25 -94.00 150.00  150
  4  \w     37.00  87.00   0.50   16.00    --  103.25-125.00 150.00  100
  5  \w     31.00  94.00   0.50    6.00    --   46.95-125.00  90.00  126
  6  \w     50.00  99.00   0.50   16.00    --  103.25 -94.00   0.00   98
  7  \w     84.00 111.00   0.50   16.00    --  103.25-125.00  30.00   54
  8  \w     79.00 111.00   0.50   16.00    --  103.25-125.00 -90.00   64
  9  \w     53.00  81.00   0.50   16.00    --  103.25 -94.00-180.00   56
 10  \w     32.00  75.00   0.50   16.00    --  103.25-125.00-180.00   86
 11  \w     32.00 109.00   0.50   16.00    --  103.25 -77.00-180.00  154
 12  \w     49.00  86.00   0.50   16.00    --  103.25 -94.00 -60.00   74
 13  \w     31.00  87.00   0.50   16.00    --  103.25 -94.00 -30.00  112
 14  \w     33.00  98.00   0.50   16.00    --  103.25 -94.00  30.00  130
 15  \w     32.00 100.00   0.50   16.00    --  103.25 -94.00 -90.00  136
 16  \w     24.00  89.00   0.50    6.00    --   46.95-125.00 -60.00  130
 17  \w     94.00 168.00   0.50   16.00    --  103.25  30.00 -90.00  148
 18  \w    124.00 151.00   0.50   16.00    --  103.25  45.00-180.00   54
 19  \w     88.00 167.00   0.50   16.00    --  103.25  61.00-148.00  158
 20  \w    107.00 169.00   0.50   16.00    --  103.25  30.00 -60.00  124
 21  \w    107.00 145.00   0.50   16.00    --  103.25  61.00 -30.00   76
 22  \w     81.00 169.00   0.50   16.00    --  103.25  77.00  60.00  176
 23  \w     83.00 169.00   0.50   16.00    --  103.25  77.00 120.00  172
 24  \w     33.00 118.00   0.50    6.00    --   46.95  61.00-148.00  170
 25  \w    -67.00 -27.00   0.50   16.00    --  -99.00  61.00-148.00   80
 26  \w    -58.00  22.00   0.50    6.00    --  -46.95  61.00-148.00  160
 27  \w    -67.00 -26.00   0.50   16.00    --  -99.00 125.00-150.00   82
 28  \w    -83.00 -27.00   0.50   16.00    --  -99.00 144.00-112.36  112
 29  \w    -68.00 -27.00   0.50   16.00    --  -99.00  61.00  30.00   82
 30  \w    -70.00 -45.00   0.50   16.00    --  -99.00 125.00 120.00   50
 31  \w   -111.00 -33.00   0.50   16.00    --  -99.00 125.00  60.00  156
 32  \w   -112.00 -86.00   0.50   16.00    --  -99.00 125.00   0.00   52
 33  \w   -124.00 -94.00   0.50   16.00    --  -99.00 142.00  41.40   60
 34  \w   -112.00 -75.00   0.50   16.00    --  -99.00 125.00 120.00   74
 35  \w   -126.00-100.00   0.50   16.00    --  -99.00 144.00-112.36   52
 36  \w   -112.00 -81.00   0.50   16.00    --  -99.00 125.00-150.00   62
 37  \w   -116.00 -30.00   0.50    6.00    --  -46.95 -61.00  73.00  172
 38  \w   -103.00 -74.00   0.50    6.00    --  -46.95-125.00-150.00   58
 39  \w   -167.00 -86.00   0.50   16.00    --  -99.00 -47.00  37.55  162
 40  \w   -110.00 -83.00   0.50   16.00    --  -99.00 -61.00  73.00   54
 41  \w   -168.00-119.00   0.50   16.00    --  -99.00 -61.00  73.00   98
 42  \w   -160.00-113.00   0.50   16.00    --  -99.00 -46.00-179.24   94
;
_diffrn_measurement_device 'four-circle diffractometer'
_diffrn_measurement_device_type 'XtaLAB Synergy R, HyPix'
_diffrn_measurement_method '\w scans'
_diffrn_orient_matrix_type 'CrysAlisPro convention (1999,Acta A55,543-557)'
_diffrn_orient_matrix_UB_11 -0.0632195000
_diffrn_orient_matrix_UB_12 0.0524109000
_diffrn_orient_matrix_UB_13 -0.0466583000
_diffrn_orient_matrix_UB_21 -0.0824517000
_diffrn_orient_matrix_UB_22 -0.0405116000
_diffrn_orient_matrix_UB_23 0.0037973000
_diffrn_orient_matrix_UB_31 0.0222837000
_diffrn_orient_matrix_UB_32 0.0642704000
_diffrn_orient_matrix_UB_33 0.0882407000
_diffrn_radiation_monochromator mirror
_diffrn_radiation_probe x-ray
_diffrn_radiation_type 'Cu K\a'
_diffrn_radiation_wavelength 1.54184
_diffrn_reflns_av_R_equivalents 0.0927
_diffrn_reflns_av_unetI/netI 0.0749
_diffrn_reflns_Laue_measured_fraction_full 0.957
_diffrn_reflns_Laue_measured_fraction_max 0.957
_diffrn_reflns_limit_h_max 18
_diffrn_reflns_limit_h_min -18
_diffrn_reflns_limit_k_max 20
_diffrn_reflns_limit_k_min -20
_diffrn_reflns_limit_l_max 21
_diffrn_reflns_limit_l_min -21
_diffrn_reflns_number 58813
_diffrn_reflns_point_group_measured_fraction_full 0.957
_diffrn_reflns_point_group_measured_fraction_max 0.957
_diffrn_reflns_theta_full 64.999
_diffrn_reflns_theta_max 64.999
_diffrn_reflns_theta_min 2.647
_diffrn_source 'Rotating-anode X-ray tube'
_diffrn_source_type 'PhotonJet R (Cu) X-ray Source'
_exptl_absorpt_coefficient_mu 3.236
_exptl_absorpt_correction_T_max 1.00000
_exptl_absorpt_correction_T_min 0.54918
_exptl_absorpt_correction_type multi-scan
_exptl_absorpt_process_details
;
CrysAlisPro 1.171.40.67a (Rigaku Oxford Diffraction, 2019)
Empirical absorption correction using spherical harmonics,
 implemented in SCALE3 ABSPACK scaling algorithm.
;
_exptl_crystal_colour 'pinkish black'
_exptl_crystal_colour_modifier pinkish
_exptl_crystal_colour_primary black
_exptl_crystal_density_diffrn 1.299
_exptl_crystal_description 'rect. Prism'
_exptl_crystal_F_000 1796
_exptl_crystal_size_max 0.2
_exptl_crystal_size_mid 0.2
_exptl_crystal_size_min 0.2
_refine_diff_density_max 1.182
_refine_diff_density_min -0.802
_refine_diff_density_rms 0.118
_refine_ls_extinction_method none
_refine_ls_goodness_of_fit_ref 0.890
_refine_ls_hydrogen_treatment constr
_refine_ls_matrix_type full
_refine_ls_number_parameters 1024
_refine_ls_number_reflns 14286
_refine_ls_number_restraints 876
_refine_ls_restrained_S_all 9.386
_refine_ls_R_factor_all 0.1553
_refine_ls_R_factor_gt 0.1141
_refine_ls_shift/su_max 0.078
_refine_ls_shift/su_mean 0.002
_refine_ls_structure_factor_coef Fsqd
_refine_ls_weighting_details 'w=1/[\s^2^(Fo^2^)+(0.1800P)^2^+15.0000P] where P=(Fo^2^+2Fc^2^)/3'
_refine_ls_weighting_scheme calc
_refine_ls_wR_factor_gt 0.2918
_refine_ls_wR_factor_ref 0.3188
_reflns_Friedel_coverage 0.000
_reflns_number_gt 8540
_reflns_number_total 14286
_reflns_threshold_expression 'I > 2\s(I)'
_cod_data_source_file d1ee01832a2.cif
_cod_data_source_block tx5189a
_cod_depositor_comments 'Adding full bibliography for 1564845--1564847.cif.'
_cod_database_code 1564847
_shelx_shelxl_version_number 2014/7
_chemical_oxdiff_formula CHNOSFClBr
_shelx_space_group_comment
;
The symmetry employed for this shelxl refinement is uniquely defined
by the following loop, which should always be used as a source of
symmetry information in preference to the above space-group names.
They are only intended as comments.
;
_shelx_estimated_absorpt_t_max 0.564
_shelx_estimated_absorpt_t_min 0.564
_olex2_refinement_description
;
1. Fixed Uiso
 At 1.2 times of:
  All C(H) groups, All C(H,H) groups
 At 1.5 times of:
  All C(H,H,H) groups
2. Restrained distances
 C1AA-C47
 1.54 with sigma of 0.02
 C2-C1AA
 2.5 with sigma of 0.02
 C9-C11
 1.54 with sigma of 0.02
 C77-C67
 1.54 with sigma of 0.02
 C20-C02D
 1.54 with sigma of 0.02
 C77-C70
 1.54 with sigma of 0.02
 C70-C77
 1.54 with sigma of 0.02
 C70-C67
 2.5 with sigma of 0.02
 C19-C12
 2.5 with sigma of 0.02
 C19-C7
 1.54 with sigma of 0.02
 C026-C020 = C026-C4 = C026-C19
 1.54 with sigma of 0.02
 C19-C4
 1.54 with sigma of 0.02
 C7-C4
 2.5 with sigma of 0.02
 C12-C7
 1.54 with sigma of 0.01
 C3-C12
 1.54 with sigma of 0.01
 C7-C3
 2.7 with sigma of 0.02
 C8-C3
 1.54 with sigma of 0.02
 C8-C7
 3.5 with sigma of 0.02
 C15_$1-C12
 3 with sigma of 0.02
 C13-C8
 1.54 with sigma of 0.01
 C15-C12_$5
 4 with sigma of 0.02
 C3_$5-C15
 4 with sigma of 0.02
 N00B_$6-C027
 3.5 with sigma of 0.02
 C027-N00B_$6
 4 with sigma of 0.02
 C13-C10
 1.54 with sigma of 0.01
 C8-C13
 1.8 with sigma of 0.01
 C15-C2
 1.54 with sigma of 0.01
 C2-C15
 1.54 with sigma of 0.01
 C02L-C2
 1.54 with sigma of 0.01
 C2-C02L
 1.54 with sigma of 0.001
 C02L-C15
 2.5 with sigma of 0.01
 C15_$8-C3_$9
 2.5 with sigma of 0.02
 C47-C02L
 2.7 with sigma of 0.02
 C02L-C1AA
 1.54 with sigma of 0.02
 H12B_$1-H2A = C2_$1-C12
 2.7 with sigma of 0.02
 C12-C2_$1
 3 with sigma of 0.02
 C19-C3
 3.5 with sigma of 0.02
 C12_$5-C2
 3.9 with sigma of 0.02
 C15_$10-C8_$11
 3.9 with sigma of 0.02
 C4-C12
 3.9 with sigma of 0.02
 C010_$2-C15
 3.9 with sigma of 0.02
 C15-C8_$5
 3.9 with sigma of 0.02
 C15-C3_$5
 4.2 with sigma of 0.02
 C13_$5-C15
 4.2 with sigma of 0.02
 C016-C8_$6
 3 with sigma of 0.02
 C8_$6-C016
 4.2 with sigma of 0.02
 C00Z-C3_$6
 3.5 with sigma of 0.02
 C026-C19
 3.5 with sigma of 0.02
 C2_$1-C12
 4.2 with sigma of 0.02
 C2-C12_$5
 4.2 with sigma of 0.02
 C20-C1
 2.5 with sigma of 0.02
 C02I-C47_$3
 4.2 with sigma of 0.02
 C1-C6
 2.5 with sigma of 0.02
 C3-C8
 2 with sigma of 0.02
 C12-C15_$1
 3.9 with sigma of 0.02
 C15_$1-C3
 3.9 with sigma of 0.02
 C15-Br03_$11
 2.5 with sigma of 0.02
 C15_$4-Br03
 3 with sigma of 0.02
 C022-C47
 2.5 with sigma of 0.02
 Br1A-C00J
 1.8 with sigma of 0.001
 C00J-Cl5
 2.7 with sigma of 0.001
 C00K-Cl5
 1.8 with sigma of 0.001
 C00Y-Cl5
 2.7 with sigma of 0.001
 C11-C9
 1.54 with sigma of 0.01
 C9-C02I
 2.5 with sigma of 0.01
 C02I-C11
 1.54 with sigma of 0.01
 C01E-C026
 2.5 with sigma of 0.01
 C026-C4
 1.54 with sigma of 0.01
 C01E-C020
 1.54 with sigma of 0.01
 C020-C4
 2.5 with sigma of 0.01
 C020-C026
 1.54 with sigma of 0.01
 C3-C7
 2.5 with sigma of 0.01
 C47-C02I
 3.2 with sigma of 0.001
 C4-C02D_$7
 3.6 with sigma of 0.01
 C47_$3-C9
 3.8 with sigma of 0.01
3. Restrained planarity
 C00J, Cl5, C00Y, C00K
 with sigma of 0.01
4. Rigid bond restraints
 C77
 with sigma for 1-2 distances of 0.001 and sigma for 1-3 distances of 0.001
 C026, C4, C19, C7, C12, C3, C10
 with sigma for 1-2 distances of 0.001 and sigma for 1-3 distances of 0.001
 C3
 with sigma for 1-2 distances of 0.001 and sigma for 1-3 distances of 0.001
 C9, C11, C02I, C027, C022, C01K
 with sigma for 1-2 distances of 0.001 and sigma for 1-3 distances of 0.001
 Cl12, Br03, C01T, C01U, Cl04, Br1
 with sigma for 1-2 distances of 0.001 and sigma for 1-3 distances of 0.001
 Br1A, Cl1B, Cl5, Br02
 with sigma for 1-2 distances of 0.001 and sigma for 1-3 distances of 0.001
5. Uiso/Uaniso restraints and constraints
All non-hydrogen atoms have similar U: within 2A with sigma of 0.01 and sigma
for terminal atoms of 0.02 within 2A
C01K \\sim C022 \\sim C027 \\sim C02I \\sim C11 \\sim C9: within 2A with sigma
of 0.001 and sigma for terminal atoms of 0.002 within 2A
Br03 \\sim Cl12 \\sim C01T \\sim C01U \\sim Cl04 \\sim Br1: within 2A with
sigma of 0.001 and sigma for terminal atoms of 0.002 within 2A
Br1A \\sim Cl1B \\sim Cl5 \\sim Br02: within 2A with sigma of 0.04 and sigma
for terminal atoms of 0.08 within 2A
6. Others
 Fixed Sof: Br02(0.5) Br03(0.5) Cl04(0.5) Br1(0.5) Cl12(0.5) Cl5(0.5)
 Br1A(0.5) Cl1B(0.5)
7.a Ternary CH refined with riding coordinates:
 C01X(H01X), C022(H022)
7.b Secondary CH2 refined with riding coordinates:
 C018(H01A,H01B), C01E(H01C,H01D), C01K(H01E,H01F), C01O(H01G,H01H), C01V(H01I,
 H01J), C01W(H01K,H01L), C01Z(H01M,H01O), C020(H02A,H02B), C021(H02C,H02D),
 C023(H02E,H02F), C024(H02G,H02H), C026(H02I,H02J), C027(H02K,H02L), C02A(H02M,
 H02N), C02D(H02O,H02P), C02E(H02Q,H02R), C02I(H02S,H02T), C02K(H02U,H02V),
 C02L(H02W,H02X), C11(H11A,H11B), C1AA(H1AA,H1AB), C4AA(H4AA,H4AB), C47(H47A,
 H47B), C5(H5A,H5B), C1(H1A,H1B), C2(H2A,H2B), C67(H67A,H67B), C77(H77A,H77B),
 C20(H20A,H20B), C4(H4A,H4B), C3(H3A,H3B), C19(H19A,H19B), C7(H7A,H7B),
 C12(H12A,H12B), C17(H17A,H17B), C8(H8A,H8B), C13(H13A,H13B), C60(H60A,H60B)
7.c Aromatic/amide H refined with riding coordinates:
 C00Y(H00Y), C00Z(H00Z), C010(H010), C013(H013), C01N(H01N), C01S(H01S)
7.d Idealised Me refined as rotating group:
 C14(H14A,H14B,H14C), C6(H6A,H6B,H6C), C15(H15A,H15B,H15C), C9(H9A,H9B,H9C),
 C70(H70A,H70B,H70C), C10(H10A,H10B,H10C)
;
_smtbx_masks_void_probe_radius 1.2
_smtbx_masks_void_truncation_radius 1.2
_olex2_submission_special_instructions 'No special instructions were received'
_oxdiff_exptl_absorpt_empirical_details
;
Empirical correction (ABSPACK) includes:
- Absorption correction using spherical harmonics
- Frame scaling
;
_oxdiff_exptl_absorpt_empirical_full_max 3.572
_oxdiff_exptl_absorpt_empirical_full_min 0.458

loop_
_space_group_symop_operation_xyz
'x, y, z'
'-x, -y, -z'

loop_
_atom_site_label
_atom_site_type_symbol
_atom_site_fract_x
_atom_site_fract_y
_atom_site_fract_z
_atom_site_U_iso_or_equiv
_atom_site_adp_type
_atom_site_occupancy
_atom_site_site_symmetry_order
_atom_site_calc_flag
_atom_site_refinement_flags_posn
_atom_site_refinement_flags_adp
_atom_site_refinement_flags_occupancy
_atom_site_disorder_assembly
_atom_site_disorder_group
Br02 Br 0.20277(10) -0.24570(8) 0.01693(8) 0.1035(5) Uani 0.5 1 d . U P A 1
Br03 Br 1.00855(10) 0.37305(9) 0.99640(8) 0.0913(3) Uani 0.5 1 d D U P C .
Cl04 Cl 1.1059(3) 0.4939(2) 1.1893(2) 0.1074(6) Uani 0.5 1 d . U P B .
S005 S 0.00887(9) 0.13708(7) 0.26309(6) 0.0729(4) Uani 1 1 d . U . . .
S006 S 0.24175(10) 0.59795(7) 0.84275(7) 0.0732(4) Uani 1 1 d . U . . .
S007 S -0.15560(9) 0.30112(7) 0.33594(7) 0.0715(4) Uani 1 1 d . U . . .
S008 S -0.10440(9) 0.53598(8) 0.61524(7) 0.0756(4) Uani 1 1 d . U . . .
S009 S 0.48187(10) 0.49922(8) 0.85142(8) 0.0805(4) Uani 1 1 d . U . . .
O O 0.0614(3) 0.0090(2) 0.1849(2) 0.0932(13) Uani 1 1 d . U . . .
N00B N -0.1073(3) 0.4627(2) 0.5321(2) 0.0697(11) Uani 1 1 d . U . . .
N00C N 0.0037(3) 0.5481(2) 0.6787(2) 0.0716(11) Uani 1 1 d . U . . .
O00D O 0.6497(3) 0.4615(3) 0.9037(3) 0.1021(15) Uani 1 1 d . U . . .
N00E N 0.1037(3) 0.3028(2) 0.4684(2) 0.0716(11) Uani 1 1 d . U . . .
N00F N 0.2599(3) 0.4269(2) 0.6586(2) 0.0782(12) Uani 1 1 d . U . . .
C00G C 0.0417(3) 0.4951(3) 0.6374(3) 0.0652(12) Uani 1 1 d . U . . .
C00H C 0.1341(4) 0.4838(3) 0.6654(3) 0.0694(13) Uani 1 1 d . U . . .
C00I C -0.0246(4) 0.4467(3) 0.5516(3) 0.0677(13) Uani 1 1 d . U . . .
C00J C 0.02427(6) -0.22314(7) -0.08428(7) 0.0709(13) Uani 1 1 d D U . . .
C00K C 0.09611(6) -0.19491(7) -0.00499(10) 0.0743(14) Uani 1 1 d D U . . .
C00L C 0.1650(4) 0.4237(3) 0.6135(3) 0.0690(13) Uani 1 1 d . U . . .
C00M C 0.0976(4) 0.3714(3) 0.5300(3) 0.0689(13) Uani 1 1 d . U . . .
C00N C 0.0213(4) -0.0947(3) 0.0481(3) 0.0727(13) Uani 1 1 d . U . . .
N00O N -0.3226(4) 0.0346(3) -0.0932(3) 0.109(2) Uani 1 1 d . U . . .
C00P C 0.0054(4) -0.0256(3) 0.1082(3) 0.0789(15) Uani 1 1 d . U . . .
C00Q C -0.1238(4) -0.0618(3) -0.0278(3) 0.0739(14) Uani 1 1 d . U . . .
C00R C 0.6807(5) 0.5651(3) 1.0400(3) 0.0834(16) Uani 1 1 d . U . . .
C00S C 0.2138(4) 0.5232(3) 0.7444(3) 0.0694(13) Uani 1 1 d . U . . .
C00T C 0.2881(4) 0.4880(3) 0.7399(3) 0.0741(14) Uani 1 1 d . U . . .
C00U C 0.3703(4) 0.5187(3) 0.8149(3) 0.0761(14) Uani 1 1 d . U . . .
C00V C -0.0247(4) 0.2154(3) 0.3208(3) 0.0705(13) Uani 1 1 d . U . . .
C00W C -0.0544(4) -0.1170(3) -0.0322(3) 0.0699(13) Uani 1 1 d . U . . .
C00X C 0.0184(4) 0.2786(3) 0.4029(3) 0.0706(13) Uani 1 1 d . U . . .
C00Y C 0.10052(8) -0.13192(7) 0.06418(12) 0.0746(14) Uani 1 1 d D U . . .
H00Y H 0.1520 -0.1153 0.1175 0.089 Uiso 1 1 calc R U . . .
C00Z C 0.5965(4) 0.5884(3) 1.0271(3) 0.0841(17) Uani 1 1 d D U . . .
H00Z H 0.5961 0.6236 1.0772 0.101 Uiso 1 1 calc R U . . .
C010 C -0.0541(4) -0.1824(3) -0.0982(3) 0.0698(13) Uani 1 1 d . U . . .
H010 H -0.1053 -0.1998 -0.1518 0.084 Uiso 1 1 calc R U . . .
C011 C -0.1185(4) 0.2213(3) 0.2779(3) 0.0701(13) Uani 1 1 d . U . . .
C012 C -0.1036(4) 0.1119(3) 0.1763(3) 0.0735(14) Uani 1 1 d . U . . .
C013 C -0.1312(4) 0.0512(3) 0.0955(3) 0.0724(14) Uani 1 1 d . U . . .
H013 H -0.1919 0.0490 0.0564 0.087 Uiso 1 1 calc R U . . .
C014 C 0.0063(4) 0.3859(3) 0.5002(3) 0.0688(13) Uani 1 1 d . U . . .
C015 C -0.0844(4) -0.0069(3) 0.0624(3) 0.0745(14) Uani 1 1 d . U . . .
C016 C 0.7682(4) 0.5950(3) 1.1192(3) 0.0824(16) Uani 1 1 d D U . . .
C017 C -0.1638(4) 0.1630(3) 0.1947(3) 0.0768(14) Uani 1 1 d . U . . .
C018 C 0.1783(4) 0.2544(3) 0.4701(3) 0.0878(16) Uani 1 1 d . U . . .
H01A H 0.2347 0.2895 0.4884 0.105 Uiso 1 1 calc R U . . .
H01B H 0.1623 0.2179 0.4121 0.105 Uiso 1 1 calc R U . . .
C019 C 0.7089(5) 0.6862(4) 1.2158(4) 0.098(2) Uani 1 1 d . U . . .
C01A C 0.7813(5) 0.6522(4) 1.1983(3) 0.0885(17) Uani 1 1 d . U . . .
C01B C -0.2040(4) -0.0631(3) -0.0973(3) 0.0832(16) Uani 1 1 d . U . . .
N01C N 0.9378(4) 0.6996(4) 1.3307(3) 0.105(2) Uani 1 1 d . U . . .
C01D C -0.2669(5) -0.0076(3) -0.0916(3) 0.0909(19) Uani 1 1 d . U . . .
C01E C -0.2620(3) 0.1591(3) 0.1379(3) 0.0852(16) Uani 1 1 d D U . . .
H01C H -0.2717 0.1431 0.0780 0.102 Uiso 1 1 calc R U . . .
H01D H -0.2807 0.2114 0.1528 0.102 Uiso 1 1 calc R U . . .
N01F N 0.6543(4) 0.7174(4) 1.2346(3) 0.112(2) Uani 1 1 d . U . . .
C01G C 0.8396(4) 0.5523(3) 1.1049(3) 0.0817(15) Uani 1 1 d . U . . .
C01H C -0.0443(4) 0.3279(3) 0.4181(3) 0.0700(13) Uani 1 1 d . U . . .
C01I C 0.3551(4) 0.5792(3) 0.8781(3) 0.0769(15) Uani 1 1 d . U . . .
C01J C 0.5095(4) 0.5706(3) 0.9538(3) 0.0790(15) Uani 1 1 d . U . . .
C01K C 0.3312(7) 0.3990(7) 0.6288(6) 0.1533(5) Uani 1 1 d . U . . .
H01E H 0.3197 0.3411 0.6028 0.184 Uiso 1 1 calc R U . . .
H01F H 0.3918 0.4143 0.6775 0.184 Uiso 1 1 calc R U . . .
N01L N -0.2511(5) -0.1596(3) -0.2547(3) 0.123(2) Uani 1 1 d . U . . .
C01M C 0.7045(5) 0.5038(4) 0.9786(4) 0.0869(17) Uani 1 1 d . U . . .
C01N C 0.8521(4) 0.4435(4) 0.9890(3) 0.0853(16) Uani 1 1 d . U . . .
H01N H 0.8248 0.4058 0.9336 0.102 Uiso 1 1 calc R U . . .
C01O C 0.4337(5) 0.6687(3) 1.0372(3) 0.0859(17) Uani 1 1 d . U . . .
H01G H 0.4676 0.6514 1.0864 0.103 Uiso 1 1 calc R U . . .
H01H H 0.3705 0.6685 1.0298 0.103 Uiso 1 1 calc R U . . .
C01P C 0.8003(5) 0.4965(4) 1.0204(4) 0.0851(16) Uani 1 1 d . U . . .
C01Q C 0.4340(4) 0.6087(3) 0.9579(3) 0.0782(15) Uani 1 1 d . U . . .
C01R C 0.8681(5) 0.6769(4) 1.2700(4) 0.0930(19) Uani 1 1 d . U . . .
C01S C 0.9338(5) 0.5554(4) 1.1564(4) 0.0920(17) Uani 1 1 d . U . . .
H01S H 0.9625 0.5924 1.2121 0.110 Uiso 1 1 calc R U . . .
C01T C 0.9433(5) 0.4481(4) 1.0414(4) 0.0942(4) Uani 1 1 d . U . . .
C01U C 0.9833(5) 0.5035(4) 1.1241(4) 0.0977(4) Uani 1 1 d . U . . .
C01V C 0.4780(6) 0.8114(4) 1.1438(4) 0.109(2) Uani 1 1 d . U . . .
H01I H 0.4156 0.8201 1.1346 0.130 Uiso 1 1 calc R U . . .
H01J H 0.5010 0.7854 1.1873 0.130 Uiso 1 1 calc R U . . .
C01W C 0.4752(5) 0.7548(4) 1.0583(4) 0.0971(19) Uani 1 1 d . U . . .
H01K H 0.4389 0.7742 1.0114 0.117 Uiso 1 1 calc R U . . .
H01L H 0.5374 0.7553 1.0627 0.117 Uiso 1 1 calc R U . . .
C01X C 0.1951(6) 0.2061(4) 0.5323(4) 0.116(2) Uani 1 1 d . U . . .
H01X H 0.2205 0.2459 0.5907 0.140 Uiso 1 1 calc R U . . .
C01Y C -0.2279(5) -0.1161(4) -0.1829(4) 0.095(2) Uani 1 1 d . U . . .
C01Z C 0.5356(7) 0.8897(4) 1.1775(4) 0.124(2) Uani 1 1 d . U . . .
H01M H 0.5070 0.9189 1.1378 0.149 Uiso 1 1 calc R U . . .
H01O H 0.5951 0.8807 1.1777 0.149 Uiso 1 1 calc R U . . .
C020 C -0.3195(3) 0.0984(4) 0.1494(4) 0.137(3) Uani 1 1 d D U . . .
H02A H -0.3171 0.1182 0.2069 0.164 Uiso 1 1 calc R U . . .
H02B H -0.2951 0.0480 0.1427 0.164 Uiso 1 1 calc R U . . .
C021 C 0.1075(7) 0.1596(5) 0.5219(5) 0.130(2) Uani 1 1 d . U . . .
H02C H 0.0791 0.1208 0.4638 0.156 Uiso 1 1 calc R U . . .
H02D H 0.0646 0.1972 0.5260 0.156 Uiso 1 1 calc R U . . .
C022 C 0.3262(7) 0.4413(7) 0.5563(5) 0.1551(4) Uani 1 1 d D U . . .
H022 H 0.2653 0.4277 0.5067 0.186 Uiso 1 1 calc R U . . .
C023 C 0.2722(7) 0.1578(5) 0.5292(5) 0.150(3) Uani 1 1 d . U . . .
H02E H 0.3236 0.1936 0.5378 0.179 Uiso 1 1 calc R U . . .
H02F H 0.2931 0.1372 0.5772 0.179 Uiso 1 1 calc R U . . .
C024 C 0.1186(8) 0.1145(6) 0.5867(5) 0.151(3) Uani 1 1 d . U . . .
H02G H 0.1453 0.0668 0.5703 0.181 Uiso 1 1 calc R U . . .
H02H H 0.1635 0.1484 0.6435 0.181 Uiso 1 1 calc R U . . .
C026 C -0.4197(3) 0.0854(6) 0.0805(4) 0.2307(11) Uani 1 1 d D U . . .
H02I H -0.4268 0.1217 0.0479 0.277 Uiso 1 1 calc R U . . .
H02J H -0.4368 0.0309 0.0405 0.277 Uiso 1 1 calc R U . . .
C027 C 0.3501(6) 0.5246(6) 0.6008(6) 0.1578(4) Uani 1 1 d D U . . .
H02K H 0.4037 0.5330 0.6555 0.189 Uiso 1 1 calc R U . . .
H02L H 0.2999 0.5432 0.6145 0.189 Uiso 1 1 calc R U . . .
C02A C 0.0359(9) 0.0893(6) 0.5961(6) 0.162(3) Uani 1 1 d . U . . .
H02M H 0.0131 0.1365 0.6204 0.195 Uiso 1 1 calc R U . . .
H02N H -0.0123 0.0594 0.5393 0.195 Uiso 1 1 calc R U . . .
C02D C 0.6160(10) 1.0140(5) 1.2963(4) 0.184(3) Uani 1 1 d D U . . .
H02O H 0.5816 1.0504 1.2685 0.220 Uiso 1 1 calc R U . . .
H02P H 0.6614 0.9998 1.2739 0.220 Uiso 1 1 calc R U . . .
C02E C 0.4029(8) 0.4010(9) 0.5302(7) 0.187(3) Uani 1 1 d . U . . .
H02Q H 0.4043 0.3466 0.5315 0.224 Uiso 1 1 calc R U . . .
H02R H 0.4637 0.4321 0.5674 0.224 Uiso 1 1 calc R U . . .
C02I C 0.3712(2) 0.57755(7) 0.55741(13) 0.1600(4) Uani 1 1 d D U . . .
H02S H 0.3152 0.5819 0.5106 0.192 Uiso 1 1 calc R U . . .
H02T H 0.4137 0.5557 0.5337 0.192 Uiso 1 1 calc R U . . .
C02K C 0.3267(9) 0.0443(7) 0.4460(8) 0.225(4) Uani 1 1 d . U . . .
H02U H 0.3508 0.0240 0.4942 0.270 Uiso 1 1 calc R U . . .
H02V H 0.3760 0.0790 0.4496 0.270 Uiso 1 1 calc R U . . .
C02L C 0.29317(10) 0.3791(2) 0.26194(13) 0.297(4) Uani 1 1 d D U . . .
H02W H 0.2995 0.4361 0.2710 0.356 Uiso 1 1 calc R U . . .
H02X H 0.3453 0.3583 0.2532 0.356 Uiso 1 1 calc R U . . .
C11 C 0.4145(6) 0.6593(4) 0.6268(4) 0.1618(5) Uani 1 1 d D U . . .
H11A H 0.4673 0.6537 0.6757 0.194 Uiso 1 1 calc R U . . .
H11B H 0.3701 0.6824 0.6472 0.194 Uiso 1 1 calc R U . . .
C14 C 0.0565(11) 0.0387(8) 0.6529(7) 0.198(5) Uani 1 1 d . U . . .
H14A H 0.0947 0.0712 0.7119 0.297 Uiso 1 1 calc R U . . .
H14B H 0.0883 -0.0035 0.6346 0.297 Uiso 1 1 calc R U . . .
H14C H -0.0001 0.0160 0.6489 0.297 Uiso 1 1 calc R U . . .
C1AA C 0.2898(10) 0.3638(10) 0.3417(5) 0.267(4) Uani 1 1 d D U . . .
H1AA H 0.2323 0.3789 0.3429 0.320 Uiso 1 1 calc R U . . .
H1AB H 0.2856 0.3065 0.3303 0.320 Uiso 1 1 calc R U . . .
C4AA C 0.7439(12) 1.1245(9) 1.4165(9) 0.224(4) Uani 1 1 d . U . . .
H4AA H 0.7266 1.1534 1.3755 0.269 Uiso 1 1 calc R U . . .
H4AB H 0.7986 1.1013 1.4175 0.269 Uiso 1 1 calc R U . . .
C47 C 0.3651(2) 0.40314(7) 0.43188(13) 0.240(4) Uani 1 1 d D U . . .
H47A H 0.3590 0.4593 0.4408 0.288 Uiso 1 1 calc R U . . .
H47B H 0.4199 0.3968 0.4219 0.288 Uiso 1 1 calc R U . . .
C5 C 0.8223(11) 1.2587(9) 1.5268(8) 0.200(4) Uani 1 1 d . U . . .
H5A H 0.7929 1.2835 1.4830 0.240 Uiso 1 1 calc R U . . .
H5B H 0.8824 1.2486 1.5292 0.240 Uiso 1 1 calc R U . . .
C1 C 0.7633(12) 1.1807(7) 1.5051(8) 0.219(4) Uani 1 1 d D U . . .
H1A H 0.7950 1.1552 1.5478 0.263 Uiso 1 1 calc R U . . .
H1B H 0.7055 1.1922 1.5077 0.263 Uiso 1 1 calc R U . . .
C2 C 0.20222(10) 0.3357(2) 0.18259(13) 0.321(5) Uani 1 1 d D U . . .
H2A H 0.2074 0.2802 0.1577 0.386 Uiso 1 1 calc DR U . . .
H2B H 0.1521 0.3372 0.1995 0.386 Uiso 1 1 calc R U . . .
C6 C 0.8325(10) 1.3142(7) 1.6161(7) 0.193(5) Uani 1 1 d D U . . .
H6A H 0.8965 1.3351 1.6531 0.289 Uiso 1 1 calc R U . . .
H6B H 0.8095 1.2842 1.6419 0.289 Uiso 1 1 calc R U . . .
H6C H 0.7981 1.3576 1.6087 0.289 Uiso 1 1 calc R U . . .
C15 C 0.1835(4) 0.3793(3) 0.1161(3) 0.388(11) Uani 1 1 d D U . . .
H15A H 0.1268 0.4010 0.1065 0.583 Uiso 1 1 calc R U . . .
H15B H 0.1786 0.3421 0.0625 0.583 Uiso 1 1 calc R U . . .
H15C H 0.2332 0.4219 0.1380 0.583 Uiso 1 1 calc R U . . .
C67 C 0.2822(8) -0.0328(6) 0.3498(10) 0.263(4) Uani 1 1 d D U . . .
H67A H 0.2319 -0.0664 0.3461 0.315 Uiso 1 1 calc R U . . .
H67B H 0.2585 -0.0120 0.3020 0.315 Uiso 1 1 calc R U . . .
C9 C 0.4451(4) 0.7143(3) 0.5885(4) 0.1648(7) Uani 1 1 d D U . . .
H9A H 0.4824 0.7622 0.6343 0.247 Uiso 1 1 calc R U . . .
H9B H 0.3918 0.7281 0.5479 0.247 Uiso 1 1 calc R U . . .
H9C H 0.4804 0.6872 0.5594 0.247 Uiso 1 1 calc R U . . .
C77 C 0.3588(9) -0.0819(7) 0.3444(12) 0.301(5) Uani 1 1 d D U . . .
H77A H 0.3995 -0.0830 0.4016 0.361 Uiso 1 1 calc R U . . .
H77B H 0.3949 -0.0574 0.3235 0.361 Uiso 1 1 calc R U . . .
C20 C 0.6677(11) 1.0605(7) 1.3898(7) 0.209(4) Uani 1 1 d D U . . .
H20A H 0.6237 1.0847 1.4102 0.250 Uiso 1 1 calc R U . . .
H20B H 0.6930 1.0229 1.4200 0.250 Uiso 1 1 calc R U . . .
C70 C 0.3157(14) -0.1675(6) 0.2825(12) 0.341(10) Uani 1 1 d D U . . .
H70A H 0.3510 -0.1871 0.2506 0.512 Uiso 1 1 calc R U . . .
H70B H 0.2535 -0.1675 0.2429 0.512 Uiso 1 1 calc R U . . .
H70C H 0.3157 -0.2014 0.3153 0.512 Uiso 1 1 calc R U . . .
C4 C -0.4809(3) 0.1020(4) 0.1287(4) 0.2771(9) Uani 1 1 d D U . . .
H4A H -0.4499 0.0960 0.1853 0.333 Uiso 1 1 calc R U . . .
H4B H -0.5386 0.0655 0.0959 0.333 Uiso 1 1 calc R U . . .
C3 C -0.6895(5) 0.2643(4) 0.0066(3) 0.339(2) Uani 1 1 d D U . . .
H3A H -0.6482 0.2483 -0.0204 0.407 Uiso 1 1 calc R U . . .
H3B H -0.6918 0.3204 0.0123 0.407 Uiso 1 1 calc R U . . .
C19 C -0.4987(6) 0.1910(5) 0.1379(9) 0.2965(16) Uani 1 1 d D U . . .
H19A H -0.4727 0.2248 0.1983 0.356 Uiso 1 1 calc R U . . .
H19B H -0.4730 0.2132 0.1074 0.356 Uiso 1 1 calc R U . . .
C7 C -0.6041(6) 0.1822(3) 0.0960(6) 0.3110(13) Uani 1 1 d D U . . .
H7A H -0.6289 0.1596 0.1269 0.373 Uiso 1 1 calc R U . . .
H7B H -0.6292 0.1473 0.0361 0.373 Uiso 1 1 calc R U . . .
C12 C -0.6293(4) 0.2687(4) 0.1012(4) 0.3223(12) Uani 1 1 d D U . . .
H12A H -0.6633 0.2842 0.1359 0.387 Uiso 1 1 calc R U . . .
H12B H -0.5739 0.3074 0.1269 0.387 Uiso 1 1 calc R U . . .
C10 C -1.0110(6) 0.2022(11) -0.1980(10) 0.290(7) Uani 1 1 d D U . . .
H10A H -1.0498 0.1794 -0.1791 0.436 Uiso 1 1 calc R U . . .
H10B H -1.0213 0.1684 -0.2550 0.436 Uiso 1 1 calc R U . . .
H10C H -1.0255 0.2544 -0.1995 0.436 Uiso 1 1 calc R U . . .
C17 C 0.5511(9) 0.9405(5) 1.2653(5) 0.152(3) Uani 1 1 d . U . . .
H17A H 0.4927 0.9547 1.2647 0.182 Uiso 1 1 calc R U . . .
H17B H 0.5753 0.9105 1.3049 0.182 Uiso 1 1 calc R U . . .
C8 C -0.7953(4) 0.2191(5) -0.0768(5) 0.323(4) Uani 1 1 d D U . . .
H8A H -0.7783 0.2124 -0.1241 0.388 Uiso 1 1 calc R U . . .
H8B H -0.7934 0.1667 -0.0700 0.388 Uiso 1 1 calc R U . . .
C13 C -0.9091(4) 0.2092(10) -0.1345(7) 0.298(5) Uani 1 1 d D U . . .
H13A H -0.9196 0.1588 -0.1265 0.357 Uiso 1 1 calc R U . . .
H13B H -0.9164 0.2483 -0.0873 0.357 Uiso 1 1 calc R U . . .
C60 C 0.2471(8) 0.0897(6) 0.4477(7) 0.181(3) Uani 1 1 d . U . . .
H60A H 0.2248 0.1098 0.3993 0.218 Uiso 1 1 calc R U . . .
H60B H 0.1971 0.0527 0.4399 0.218 Uiso 1 1 calc R U . . .
Br1 Br 1.10678(12) 0.51944(10) 1.19329(10) 0.1085(4) Uani 0.5 1 d . U P B 2
Cl12 Cl 1.0155(2) 0.3755(2) 1.0062(2) 0.0914(5) Uani 0.5 1 d . U P C 2
Cl5 Cl 0.19677(4) -0.24407(5) 0.01284(9) 0.0783(8) Uani 0.5 1 d D U P A 2
Br1A Br 0.02033(8) -0.30868(5) -0.17169(5) 0.0808(4) Uani 0.5 1 d D U P D 2
Cl1B Cl 0.02059(18) -0.30866(11) -0.17241(12) 0.0780(7) Uani 0.5 1 d . U P D 3

loop_
_atom_site_aniso_label
_atom_site_aniso_U_11
_atom_site_aniso_U_22
_atom_site_aniso_U_33
_atom_site_aniso_U_23
_atom_site_aniso_U_13
_atom_site_aniso_U_12
Br02 0.1221(8) 0.0833(7) 0.0622(6) -0.0103(5) 0.0233(6) 0.0517(6)
Br03 0.1055(5) 0.0989(6) 0.0857(4) 0.0449(4) 0.0467(4) 0.0353(4)
Cl04 0.1168(7) 0.1106(6) 0.0931(8) 0.0408(8) 0.0389(6) 0.0361(8)
S005 0.1057(7) 0.0523(5) 0.0399(4) -0.0058(4) 0.0266(4) 0.0295(5)
S006 0.0999(8) 0.0539(6) 0.0452(5) -0.0059(4) 0.0277(4) 0.0205(5)
S007 0.0950(7) 0.0531(6) 0.0511(5) -0.0080(4) 0.0348(4) 0.0173(5)
S008 0.0997(7) 0.0605(6) 0.0534(5) -0.0066(5) 0.0384(4) 0.0228(5)
S009 0.0974(8) 0.0680(7) 0.0504(5) -0.0013(5) 0.0224(5) 0.0272(6)
O 0.120(2) 0.0731(19) 0.0444(15) -0.0105(15) 0.0169(15) 0.0428(17)
N00B 0.092(2) 0.0544(18) 0.0504(15) -0.0034(15) 0.0336(13) 0.0190(17)
N00C 0.101(2) 0.0520(18) 0.0527(15) -0.0039(14) 0.0397(13) 0.0223(17)
O00D 0.114(3) 0.085(2) 0.068(2) -0.0094(19) 0.0266(18) 0.025(2)
N00E 0.101(2) 0.0514(17) 0.0444(14) -0.0055(14) 0.0300(13) 0.0293(16)
N00F 0.108(2) 0.0633(18) 0.0526(15) -0.0024(15) 0.0401(14) 0.0404(16)
C00G 0.096(2) 0.0468(19) 0.0433(15) -0.0053(15) 0.0353(14) 0.0177(18)
C00H 0.102(2) 0.0454(19) 0.0464(17) -0.0021(16) 0.0304(16) 0.0180(19)
C00I 0.095(2) 0.0474(19) 0.0480(17) -0.0048(16) 0.0337(15) 0.0159(19)
C00J 0.108(3) 0.049(2) 0.0437(16) -0.0046(16) 0.0354(16) 0.011(2)
C00K 0.111(3) 0.049(2) 0.0521(18) 0.0007(17) 0.0365(17) 0.0276(19)
C00L 0.100(2) 0.0500(19) 0.0460(16) 0.0000(16) 0.0330(16) 0.0240(19)
C00M 0.097(2) 0.0520(19) 0.0426(16) -0.0047(16) 0.0309(15) 0.0252(18)
C00N 0.108(3) 0.051(2) 0.0439(17) -0.0007(16) 0.0310(17) 0.022(2)
N00O 0.127(4) 0.083(3) 0.062(2) -0.012(2) 0.013(2) 0.038(3)
C00P 0.113(3) 0.051(2) 0.0427(18) -0.0122(17) 0.0255(18) 0.020(2)
C00Q 0.106(3) 0.050(2) 0.0447(17) -0.0063(16) 0.0283(17) 0.0253(19)
C00R 0.108(3) 0.063(2) 0.060(2) 0.0114(19) 0.024(2) 0.017(2)
C00S 0.091(2) 0.052(2) 0.0498(17) -0.0011(16) 0.0285(16) 0.0229(19)
C00T 0.097(2) 0.056(2) 0.0496(18) -0.0029(17) 0.0272(17) 0.024(2)
C00U 0.102(3) 0.057(2) 0.0504(18) -0.0013(18) 0.0289(18) 0.020(2)
C00V 0.108(2) 0.0503(19) 0.0432(16) -0.0009(16) 0.0345(15) 0.0263(19)
C00W 0.099(2) 0.052(2) 0.0446(17) 0.0021(16) 0.0279(16) 0.019(2)
C00X 0.104(2) 0.0497(19) 0.0432(16) -0.0035(16) 0.0304(16) 0.0244(19)
C00Y 0.109(3) 0.050(2) 0.0429(17) -0.0019(17) 0.0256(18) 0.023(2)
C00Z 0.108(3) 0.067(2) 0.050(2) 0.003(2) 0.021(2) 0.022(2)
C010 0.104(3) 0.047(2) 0.0416(17) -0.0019(16) 0.0281(17) 0.010(2)
C011 0.101(2) 0.052(2) 0.0456(16) -0.0040(16) 0.0346(15) 0.0179(19)
C012 0.105(3) 0.051(2) 0.0428(17) -0.0051(16) 0.0264(17) 0.0283(19)
C013 0.097(3) 0.051(2) 0.0461(18) -0.0069(17) 0.0259(17) 0.020(2)
C014 0.094(2) 0.051(2) 0.0465(17) -0.0058(16) 0.0321(15) 0.0173(19)
C015 0.106(3) 0.050(2) 0.0437(17) -0.0077(16) 0.0271(17) 0.022(2)
C016 0.103(3) 0.071(2) 0.059(2) 0.0184(19) 0.024(2) 0.019(2)
C017 0.108(3) 0.060(2) 0.0463(17) -0.0024(18) 0.0316(17) 0.020(2)
C018 0.120(3) 0.068(2) 0.0451(19) -0.0028(19) 0.022(2) 0.045(2)
C019 0.118(4) 0.083(3) 0.053(2) 0.001(2) 0.013(3) 0.024(3)
C01A 0.105(3) 0.082(3) 0.058(2) 0.014(2) 0.022(2) 0.020(2)
C01B 0.107(3) 0.058(2) 0.051(2) -0.0051(19) 0.019(2) 0.022(2)
N01C 0.111(4) 0.114(4) 0.065(2) 0.020(2) 0.021(2) 0.006(3)
C01D 0.110(3) 0.071(3) 0.052(2) -0.006(2) 0.015(2) 0.029(3)
C01E 0.120(3) 0.063(2) 0.058(2) -0.007(2) 0.0445(18) 0.018(2)
N01F 0.114(4) 0.115(4) 0.053(2) -0.010(3) 0.012(2) 0.028(3)
C01G 0.106(3) 0.073(2) 0.065(2) 0.0261(18) 0.0337(19) 0.018(2)
C01H 0.099(2) 0.052(2) 0.0495(16) -0.0045(16) 0.0380(15) 0.0197(19)
C01I 0.106(3) 0.056(2) 0.0495(18) 0.0026(18) 0.0258(18) 0.018(2)
C01J 0.099(3) 0.065(2) 0.0546(19) 0.0035(19) 0.0276(19) 0.020(2)
C01K 0.1778(8) 0.1508(6) 0.1332(6) 0.0146(4) 0.0920(7) 0.0434(7)
N01L 0.155(4) 0.094(3) 0.055(2) -0.021(2) 0.015(3) 0.045(3)
C01M 0.107(3) 0.071(3) 0.067(2) 0.015(2) 0.028(2) 0.022(2)
C01N 0.107(3) 0.081(3) 0.069(2) 0.026(2) 0.038(2) 0.020(2)
C01O 0.110(3) 0.064(2) 0.055(2) -0.002(2) 0.023(2) 0.024(2)
C01P 0.105(3) 0.074(2) 0.066(2) 0.022(2) 0.028(2) 0.016(2)
C01Q 0.104(3) 0.061(2) 0.0493(18) 0.0024(18) 0.0261(18) 0.018(2)
C01R 0.108(4) 0.088(3) 0.058(2) 0.013(2) 0.021(2) 0.014(3)
C01S 0.110(3) 0.093(3) 0.071(2) 0.033(2) 0.033(2) 0.015(3)
C01T 0.1090(5) 0.1021(6) 0.0858(5) 0.0429(5) 0.0471(4) 0.0361(5)
C01U 0.1122(5) 0.1047(6) 0.0870(5) 0.0417(5) 0.0463(5) 0.0356(5)
C01V 0.149(4) 0.078(3) 0.065(2) -0.005(2) 0.035(3) 0.034(3)
C01W 0.136(3) 0.068(3) 0.060(2) 0.000(2) 0.032(2) 0.022(3)
C01X 0.171(4) 0.080(3) 0.057(2) 0.004(2) 0.024(3) 0.053(3)
C01Y 0.113(3) 0.070(3) 0.054(2) -0.011(2) 0.014(2) 0.028(3)
C01Z 0.181(4) 0.079(3) 0.071(3) 0.006(3) 0.029(3) 0.020(3)
C020 0.167(4) 0.120(4) 0.093(3) 0.012(3) 0.045(3) -0.006(4)
C021 0.195(4) 0.086(3) 0.070(3) 0.014(3) 0.030(3) 0.021(4)
C022 0.1796(6) 0.1525(4) 0.1350(5) 0.0161(4) 0.0918(5) 0.0419(5)
C023 0.202(4) 0.107(3) 0.092(3) 0.012(3) 0.033(3) 0.089(3)
C024 0.214(5) 0.111(4) 0.090(3) 0.016(3) 0.043(4) 0.005(4)
C026 0.2397(10) 0.187(2) 0.1592(12) 0.0264(15) 0.0090(5) -0.0334(10)
C027 0.1817(6) 0.1533(4) 0.1375(5) 0.0171(3) 0.0900(5) 0.0403(5)
C02A 0.233(6) 0.124(5) 0.099(4) 0.020(4) 0.056(4) -0.009(5)
C02D 0.252(5) 0.129(4) 0.109(4) 0.029(4) 0.030(4) -0.005(5)
C02E 0.215(4) 0.193(5) 0.157(4) 0.017(4) 0.113(3) 0.063(4)
C02I 0.1835(6) 0.1544(4) 0.1393(5) 0.0186(4) 0.0884(5) 0.0387(4)
C02K 0.281(5) 0.155(4) 0.156(5) -0.003(4) 0.054(4) 0.140(4)
C02L 0.320(5) 0.260(5) 0.230(5) 0.039(5) 0.074(5) 0.093(5)
C11 0.1847(7) 0.1550(5) 0.1407(6) 0.0188(4) 0.0870(6) 0.0379(5)
C14 0.277(10) 0.165(7) 0.115(5) 0.041(5) 0.055(6) -0.036(8)
C1AA 0.286(5) 0.244(5) 0.208(5) 0.017(5) 0.089(5) 0.096(5)
C4AA 0.254(5) 0.185(5) 0.154(5) 0.039(5) 0.027(5) -0.006(5)
C47 0.261(5) 0.229(5) 0.192(5) 0.023(5) 0.095(5) 0.077(5)
C5 0.211(6) 0.216(6) 0.134(5) 0.062(5) 0.035(5) 0.001(6)
C1 0.236(5) 0.207(5) 0.148(5) 0.056(5) 0.024(5) -0.002(5)
C2 0.357(7) 0.273(7) 0.242(7) 0.044(7) 0.073(7) 0.086(7)
C6 0.197(8) 0.254(10) 0.116(5) 0.071(6) 0.051(6) 0.053(8)
C15 0.439(14) 0.292(13) 0.287(13) 0.050(13) 0.052(13) 0.057(13)
C67 0.314(5) 0.187(5) 0.186(5) -0.012(5) 0.063(5) 0.147(4)
C9 0.1873(13) 0.1567(7) 0.1435(9) 0.0209(6) 0.0855(8) 0.0356(7)
C77 0.340(7) 0.227(6) 0.216(6) -0.011(6) 0.067(6) 0.129(6)
C20 0.261(5) 0.158(5) 0.138(5) 0.034(4) 0.034(5) -0.004(5)
C70 0.385(13) 0.266(12) 0.239(12) -0.007(11) 0.072(12) 0.114(12)
C4 0.2782(9) 0.2372(8) 0.1956(12) -0.006(3) 0.0451(6) -0.0189(8)
C3 0.352(5) 0.2645(15) 0.2673(9) 0.0294(8) 0.0501(17) -0.0072(18)
C19 0.3064(7) 0.2399(8) 0.222(3) -0.0018(14) 0.0561(13) -0.0101(6)
C7 0.3078(8) 0.2429(8) 0.2520(19) 0.0046(9) 0.054(2) 0.0007(7)
C12 0.3315(14) 0.2477(9) 0.2624(10) 0.0197(14) 0.057(2) 0.0059(8)
C10 0.378(13) 0.239(11) 0.218(10) 0.071(9) 0.100(10) -0.057(11)
C17 0.222(5) 0.096(4) 0.083(3) 0.012(3) 0.027(4) 0.004(4)
C8 0.353(5) 0.258(5) 0.264(5) 0.048(5) 0.073(5) -0.039(5)
C13 0.348(7) 0.245(6) 0.249(6) 0.072(6) 0.091(6) -0.061(6)
C60 0.241(4) 0.131(4) 0.116(4) 0.006(3) 0.049(4) 0.117(3)
Br1 0.1180(6) 0.1138(6) 0.0936(6) 0.0461(5) 0.0376(5) 0.0325(6)
Cl12 0.1061(7) 0.1004(8) 0.0854(6) 0.0462(6) 0.0475(5) 0.0353(6)
Cl5 0.1348(16) 0.0337(10) 0.0754(10) 0.0003(9) 0.0665(9) 0.0050(11)
Br1A 0.1022(7) 0.0665(6) 0.0430(4) -0.0101(4) 0.0222(4) 0.0374(5)
Cl1B 0.1699(15) 0.0205(8) 0.0654(7) -0.0004(6) 0.0823(7) -0.0145(9)

loop_
_atom_type_symbol
_atom_type_description
_atom_type_scat_dispersion_real
_atom_type_scat_dispersion_imag
_atom_type_scat_source
C C 0.0181 0.0091 'International Tables Vol C Tables 4.2.6.8 and 6.1.1.4'
H H 0.0000 0.0000 'International Tables Vol C Tables 4.2.6.8 and 6.1.1.4'
Br Br -0.6763 1.2805 'International Tables Vol C Tables 4.2.6.8 and 6.1.1.4'
Cl Cl 0.3639 0.7018 'International Tables Vol C Tables 4.2.6.8 and 6.1.1.4'
N N 0.0311 0.0180 'International Tables Vol C Tables 4.2.6.8 and 6.1.1.4'
O O 0.0492 0.0322 'International Tables Vol C Tables 4.2.6.8 and 6.1.1.4'
S S 0.3331 0.5567 'International Tables Vol C Tables 4.2.6.8 and 6.1.1.4'

loop_
_geom_angle_atom_site_label_1
_geom_angle_atom_site_label_2
_geom_angle_atom_site_label_3
_geom_angle
_geom_angle_site_symmetry_1
_geom_angle_site_symmetry_3
_geom_angle_publ_flag
C00V S005 C012 90.5(2) . . ?
C00S S006 C01I 89.4(2) . . ?
C01H S007 C011 88.9(2) . . ?
N00C S008 N00B 99.1(2) . . ?
C00U S009 C01J 90.3(3) . . ?
C00I N00B S008 107.3(3) . . ?
C00G N00C S008 107.4(3) . . ?
C00M N00E C018 132.5(4) . . ?
C00X N00E C00M 106.1(4) . . ?
C00X N00E C018 120.9(4) . . ?
C00L N00F C00T 106.8(4) . . ?
C00L N00F C01K 131.8(5) . . ?
C00T N00F C01K 118.4(5) . . ?
N00C C00G C00H 128.6(4) . . ?
N00C C00G C00I 112.2(4) . . ?
C00H C00G C00I 119.2(4) . . ?
C00G C00H C00L 122.3(4) . . ?
C00G C00H C00S 131.5(4) . . ?
C00L C00H C00S 106.2(5) . . ?
N00B C00I C00G 114.0(4) . . ?
N00B C00I C014 127.6(4) . . ?
C014 C00I C00G 118.4(5) . . ?
C00K C00J C010 116.81(17) . . ?
C00K C00J Br1A 124.70(8) . . ?
C00K C00J Cl1B 124.73(11) . . ?
C010 C00J Br1A 118.49(16) . . ?
C010 C00J Cl1B 118.46(18) . . ?
C00J C00K Br02 118.75(10) . . ?
C00J C00K C00Y 126.50(9) . . ?
C00J C00K Cl5 117.38(10) . . ?
C00Y C00K Br02 114.75(9) . . ?
C00Y C00K Cl5 116.11(9) . . ?
N00F C00L C00H 109.0(4) . . ?
N00F C00L C00M 132.3(4) . . ?
C00H C00L C00M 118.6(5) . . ?
N00E C00M C00L 132.5(5) . . ?
C014 C00M N00E 108.7(4) . . ?
C014 C00M C00L 118.8(4) . . ?
C00W C00N C00P 109.2(5) . . ?
C00W C00N C00Y 123.1(4) . . ?
C00Y C00N C00P 127.7(4) . . ?
O C00P C00N 124.5(5) . . ?
O C00P C015 127.6(5) . . ?
C015 C00P C00N 107.9(4) . . ?
C015 C00Q C00W 105.7(4) . . ?
C01B C00Q C00W 124.5(4) . . ?
C01B C00Q C015 129.8(5) . . ?
C00Z C00R C016 127.6(5) . . ?
C00Z C00R C01M 128.0(5) . . ?
C01M C00R C016 104.4(5) . . ?
C00H C00S S006 138.8(4) . . ?
C00T C00S S006 113.0(3) . . ?
C00T C00S C00H 108.2(4) . . ?
C00S C00T N00F 109.8(4) . . ?
C00S C00T C00U 114.2(4) . . ?
C00U C00T N00F 136.0(5) . . ?
C00T C00U S009 137.0(4) . . ?
C00T C00U C01I 110.1(5) . . ?
C01I C00U S009 112.8(4) . . ?
C00X C00V S005 136.5(4) . . ?
C011 C00V S005 113.1(3) . . ?
C011 C00V C00X 110.4(4) . . ?
C00N C00W C00Q 109.0(4) . . ?
C010 C00W C00N 118.5(5) . . ?
C010 C00W C00Q 132.6(4) . . ?
N00E C00X C00V 136.4(5) . . ?
N00E C00X C01H 112.0(4) . . ?
C01H C00X C00V 111.6(4) . . ?
C00K C00Y C00N 114.74(19) . . ?
C00K C00Y H00Y 122.6 . . ?
C00N C00Y H00Y 122.6 . . ?
C00R C00Z H00Z 113.0 . . ?
C00R C00Z C01J 134.0(5) . . ?
C01J C00Z H00Z 113.0 . . ?
C00J C010 H010 119.9 . . ?
C00W C010 C00J 120.3(4) . . ?
C00W C010 H010 119.9 . . ?
C00V C011 S007 114.3(3) . . ?
C00V C011 C017 113.2(4) . . ?
C017 C011 S007 132.5(4) . . ?
C013 C012 S005 125.9(4) . . ?
C017 C012 S005 112.1(3) . . ?
C017 C012 C013 121.9(5) . . ?
C012 C013 H013 113.9 . . ?
C012 C013 C015 132.2(5) . . ?
C015 C013 H013 113.9 . . ?
C00M C014 C00I 122.5(4) . . ?
C00M C014 C01H 107.5(4) . . ?
C01H C014 C00I 129.8(5) . . ?
C00P C015 C00Q 108.2(4) . . ?
C013 C015 C00P 127.9(4) . . ?
C013 C015 C00Q 123.8(5) . . ?
C01A C016 C00R 126.7(6) . . ?
C01A C016 C01G 124.2(5) . . ?
C01G C016 C00R 109.0(5) . . ?
C011 C017 C01E 122.2(5) . . ?
C012 C017 C011 111.1(5) . . ?
C012 C017 C01E 126.7(4) . . ?
N00E C018 H01A 109.3 . . ?
N00E C018 H01B 109.3 . . ?
N00E C018 C01X 111.6(6) . . ?
H01A C018 H01B 108.0 . . ?
C01X C018 H01A 109.3 . . ?
C01X C018 H01B 109.3 . . ?
N01F C019 C01A 175.6(6) . . ?
C016 C01A C019 124.0(5) . . ?
C01R C01A C016 122.1(7) . . ?
C01R C01A C019 113.7(5) . . ?
C00Q C01B C01D 123.0(4) . . ?
C00Q C01B C01Y 122.6(6) . . ?
C01Y C01B C01D 114.2(5) . . ?
N00O C01D C01B 175.0(5) . . ?
C017 C01E H01C 109.8 . . ?
C017 C01E H01D 109.8 . . ?
C017 C01E C020 109.2(5) . . ?
H01C C01E H01D 108.3 . . ?
C020 C01E H01C 109.8 . . ?
C020 C01E H01D 109.8 . . ?
C01P C01G C016 108.4(5) . . ?
C01S C01G C016 133.8(5) . . ?
C01S C01G C01P 117.7(6) . . ?
C00X C01H S007 114.7(3) . . ?
C00X C01H C014 105.6(4) . . ?
C014 C01H S007 139.7(4) . . ?
C00U C01I S006 113.3(4) . . ?
C01Q C01I S006 133.6(4) . . ?
C01Q C01I C00U 113.0(5) . . ?
C00Z C01J S009 125.5(5) . . ?
C01Q C01J S009 112.7(4) . . ?
C01Q C01J C00Z 121.8(5) . . ?
N00F C01K H01E 110.1 . . ?
N00F C01K H01F 110.1 . . ?
N00F C01K C022 107.9(8) . . ?
H01E C01K H01F 108.4 . . ?
C022 C01K H01E 110.1 . . ?
C022 C01K H01F 110.1 . . ?
O00D C01M C00R 125.9(6) . . ?
O00D C01M C01P 124.8(6) . . ?
C01P C01M C00R 109.2(5) . . ?
C01P C01N H01N 120.6 . . ?
C01T C01N H01N 120.6 . . ?
C01T C01N C01P 118.8(5) . . ?
H01G C01O H01H 107.5 . . ?
C01Q C01O H01G 108.4 . . ?
C01Q C01O H01H 108.4 . . ?
C01Q C01O C01W 115.4(6) . . ?
C01W C01O H01G 108.4 . . ?
C01W C01O H01H 108.4 . . ?
C01G C01P C01M 108.9(6) . . ?
C01N C01P C01G 121.5(6) . . ?
C01N C01P C01M 129.5(5) . . ?
C01I C01Q C01J 111.0(5) . . ?
C01I C01Q C01O 123.2(6) . . ?
C01J C01Q C01O 125.6(5) . . ?
N01C C01R C01A 177.0(8) . . ?
C01G C01S H01S 120.2 . . ?
C01U C01S C01G 119.7(5) . . ?
C01U C01S H01S 120.2 . . ?
C01N C01T Br03 116.7(4) . . ?
C01N C01T C01U 120.3(7) . . ?
C01N C01T Cl12 121.2(5) . . ?
C01U C01T Br03 123.0(5) . . ?
C01U C01T Cl12 118.4(5) . . ?
Cl12 C01T Br03 4.72(11) . . ?
C01S C01U Cl04 124.1(5) . . ?
C01S C01U C01T 121.9(6) . . ?
C01S C01U Br1 115.4(5) . . ?
C01T C01U Cl04 113.7(6) . . ?
C01T C01U Br1 122.4(6) . . ?
Br1 C01U Cl04 13.44(15) . . ?
H01I C01V H01J 107.6 . . ?
C01W C01V H01I 108.7 . . ?
C01W C01V H01J 108.7 . . ?
C01Z C01V H01I 108.7 . . ?
C01Z C01V H01J 108.7 . . ?
C01Z C01V C01W 114.4(7) . . ?
C01O C01W C01V 112.2(6) . . ?
C01O C01W H01K 109.2 . . ?
C01O C01W H01L 109.2 . . ?
C01V C01W H01K 109.2 . . ?
C01V C01W H01L 109.2 . . ?
H01K C01W H01L 107.9 . . ?
C018 C01X H01X 105.6 . . ?
C021 C01X C018 115.1(6) . . ?
C021 C01X H01X 105.6 . . ?
C023 C01X C018 107.8(8) . . ?
C023 C01X H01X 105.6 . . ?
C023 C01X C021 116.2(7) . . ?
N01L C01Y C01B 177.5(8) . . ?
C01V C01Z H01M 108.4 . . ?
C01V C01Z H01O 108.4 . . ?
C01V C01Z C17 115.7(9) . . ?
H01M C01Z H01O 107.4 . . ?
C17 C01Z H01M 108.4 . . ?
C17 C01Z H01O 108.4 . . ?
C01E C020 H02A 109.9 . . ?
C01E C020 H02B 109.9 . . ?
C01E C020 C026 108.7(6) . . ?
H02A C020 H02B 108.3 . . ?
C026 C020 H02A 109.9 . . ?
C026 C020 H02B 109.9 . . ?
C01X C021 H02C 107.9 . . ?
C01X C021 H02D 107.9 . . ?
C01X C021 C024 117.7(8) . . ?
H02C C021 H02D 107.2 . . ?
C024 C021 H02C 107.9 . . ?
C024 C021 H02D 107.9 . . ?
C01K C022 H022 112.0 . . ?
C027 C022 C01K 106.4(8) . . ?
C027 C022 H022 112.0 . . ?
C027 C022 C02E 114.0(9) . . ?
C02E C022 C01K 99.7(9) . . ?
C02E C022 H022 112.0 . . ?
C01X C023 H02E 108.5 . . ?
C01X C023 H02F 108.5 . . ?
H02E C023 H02F 107.5 . . ?
C60 C023 C01X 115.1(7) . . ?
C60 C023 H02E 108.5 . . ?
C60 C023 H02F 108.5 . . ?
C021 C024 H02G 107.5 . . ?
C021 C024 H02H 107.5 . . ?
H02G C024 H02H 107.0 . . ?
C02A C024 C021 119.3(10) . . ?
C02A C024 H02G 107.5 . . ?
C02A C024 H02H 107.5 . . ?
C020 C026 H02I 110.3 . . ?
C020 C026 H02J 110.3 . . ?
H02I C026 H02J 108.5 . . ?
C4 C026 C020 107.1(5) . . ?
C4 C026 H02I 110.3 . . ?
C4 C026 H02J 110.3 . . ?
C022 C027 H02K 107.6 . . ?
C022 C027 H02L 107.6 . . ?
C022 C027 C02I 118.7(8) . . ?
H02K C027 H02L 107.1 . . ?
C02I C027 H02K 107.6 . . ?
C02I C027 H02L 107.6 . . ?
C024 C02A H02M 109.1 . . ?
C024 C02A H02N 109.1 . . ?
H02M C02A H02N 107.9 . . ?
C14 C02A C024 112.3(11) . . ?
C14 C02A H02M 109.1 . . ?
C14 C02A H02N 109.1 . . ?
H02O C02D H02P 106.7 . . ?
C20 C02D H02O 106.8 . . ?
C20 C02D H02P 106.8 . . ?
C17 C02D H02O 106.8 . . ?
C17 C02D H02P 106.8 . . ?
C17 C02D C20 122.0(10) . . ?
C022 C02E H02Q 111.8 . . ?
C022 C02E H02R 111.8 . . ?
C022 C02E C47 100.0(8) . . ?
H02Q C02E H02R 109.5 . . ?
C47 C02E H02Q 111.8 . . ?
C47 C02E H02R 111.8 . . ?
C027 C02I H02S 110.4 . . ?
C027 C02I H02T 110.4 . . ?
C027 C02I C11 106.6(5) . . ?
H02S C02I H02T 108.6 . . ?
C11 C02I H02S 110.4 . . ?
C11 C02I H02T 110.4 . . ?
H02U C02K H02V 108.7 . . ?
C67 C02K H02U 110.6 . . ?
C67 C02K H02V 110.6 . . ?
C60 C02K H02U 110.6 . . ?
C60 C02K H02V 110.6 . . ?
C60 C02K C67 105.9(9) . . ?
H02W C02L H02X 108.5 . . ?
C1AA C02L H02W 110.3 . . ?
C1AA C02L H02X 110.3 . . ?
C2 C02L H02W 110.3 . . ?
C2 C02L H02X 110.3 . . ?
C2 C02L C1AA 107.2(5) . . ?
C02I C11 H11A 109.8 . . ?
C02I C11 H11B 109.8 . . ?
C02I C11 C9 109.3(5) . . ?
H11A C11 H11B 108.3 . . ?
C9 C11 H11A 109.8 . . ?
C9 C11 H11B 109.8 . . ?
C02A C14 H14A 109.5 . . ?
C02A C14 H14B 109.5 . . ?
C02A C14 H14C 109.5 . . ?
H14A C14 H14B 109.5 . . ?
H14A C14 H14C 109.5 . . ?
H14B C14 H14C 109.5 . . ?
C02L C1AA H1AA 107.0 . . ?
C02L C1AA H1AB 107.0 . . ?
H1AA C1AA H1AB 106.7 . . ?
C47 C1AA C02L 121.3(11) . . ?
C47 C1AA H1AA 107.0 . . ?
C47 C1AA H1AB 107.0 . . ?
H4AA C4AA H4AB 108.3 . . ?
C1 C4AA H4AA 110.0 . . ?
C1 C4AA H4AB 110.0 . . ?
C20 C4AA H4AA 110.0 . . ?
C20 C4AA H4AB 110.0 . . ?
C20 C4AA C1 108.7(15) . . ?
C02E C47 H47A 101.5 . . ?
C02E C47 H47B 101.5 . . ?
C1AA C47 C02E 141.9(8) . . ?
C1AA C47 H47A 101.5 . . ?
C1AA C47 H47B 101.5 . . ?
H47A C47 H47B 104.6 . . ?
H5A C5 H5B 108.5 . . ?
C1 C5 H5A 110.3 . . ?
C1 C5 H5B 110.3 . . ?
C1 C5 C6 107.2(13) . . ?
C6 C5 H5A 110.3 . . ?
C6 C5 H5B 110.3 . . ?
C4AA C1 C5 111.3(15) . . ?
C4AA C1 H1A 109.4 . . ?
C4AA C1 H1B 109.4 . . ?
C5 C1 H1A 109.4 . . ?
C5 C1 H1B 109.4 . . ?
H1A C1 H1B 108.0 . . ?
C02L C2 H2A 110.2 . . ?
C02L C2 H2B 110.2 . . ?
H2A C2 H2B 108.5 . . ?
C15 C2 C02L 107.5(3) . . ?
C15 C2 H2A 110.2 . . ?
C15 C2 H2B 110.2 . . ?
C5 C6 H6A 109.5 . . ?
C5 C6 H6B 109.5 . . ?
C5 C6 H6C 109.5 . . ?
H6A C6 H6B 109.5 . . ?
H6A C6 H6C 109.5 . . ?
H6B C6 H6C 109.5 . . ?
C2 C15 H15A 109.5 . . ?
C2 C15 H15B 109.5 . . ?
C2 C15 H15C 109.5 . . ?
H15A C15 H15B 109.5 . . ?
H15A C15 H15C 109.5 . . ?
H15B C15 H15C 109.5 . . ?
C02K C67 H67A 110.0 . . ?
C02K C67 H67B 110.0 . . ?
H67A C67 H67B 108.3 . . ?
C77 C67 C02K 108.6(9) . . ?
C77 C67 H67A 110.0 . . ?
C77 C67 H67B 110.0 . . ?
C11 C9 H9A 109.5 . . ?
C11 C9 H9B 109.5 . . ?
C11 C9 H9C 109.5 . . ?
H9A C9 H9B 109.5 . . ?
H9A C9 H9C 109.5 . . ?
H9B C9 H9C 109.5 . . ?
C67 C77 H77A 109.8 . . ?
C67 C77 H77B 109.8 . . ?
C67 C77 C70 109.4(11) . . ?
H77A C77 H77B 108.2 . . ?
C70 C77 H77A 109.8 . . ?
C70 C77 H77B 109.8 . . ?
C02D C20 H20A 107.7 . . ?
C02D C20 H20B 107.7 . . ?
C4AA C20 C02D 118.4(13) . . ?
C4AA C20 H20A 107.7 . . ?
C4AA C20 H20B 107.7 . . ?
H20A C20 H20B 107.1 . . ?
C77 C70 H70A 109.5 . . ?
C77 C70 H70B 109.5 . . ?
C77 C70 H70C 109.5 . . ?
H70A C70 H70B 109.5 . . ?
H70A C70 H70C 109.5 . . ?
H70B C70 H70C 109.5 . . ?
C026 C4 H4A 110.7 . . ?
C026 C4 H4B 110.7 . . ?
C026 C4 C19 105.3(7) . . ?
H4A C4 H4B 108.8 . . ?
C19 C4 H4A 110.7 . . ?
C19 C4 H4B 110.7 . . ?
H3A C3 H3B 104.8 . . ?
C12 C3 H3A 102.2 . . ?
C12 C3 H3B 102.2 . . ?
C12 C3 C8 139.4(7) . . ?
C8 C3 H3A 102.2 . . ?
C8 C3 H3B 102.2 . . ?
C4 C19 H19A 111.3 . . ?
C4 C19 H19B 111.3 . . ?
H19A C19 H19B 109.2 . . ?
C7 C19 C4 102.5(6) . . ?
C7 C19 H19A 111.3 . . ?
C7 C19 H19B 111.3 . . ?
C19 C7 H7A 110.4 . . ?
C19 C7 H7B 110.4 . . ?
C19 C7 C12 106.5(6) . . ?
H7A C7 H7B 108.6 . . ?
C12 C7 H7A 110.4 . . ?
C12 C7 H7B 110.4 . . ?
C3 C12 C7 105.8(5) . . ?
C3 C12 H12A 110.6 . . ?
C3 C12 H12B 110.6 . . ?
C7 C12 H12A 110.6 . . ?
C7 C12 H12B 110.6 . . ?
H12A C12 H12B 108.7 . . ?
H10A C10 H10B 109.5 . . ?
H10A C10 H10C 109.5 . . ?
H10B C10 H10C 109.5 . . ?
C13 C10 H10A 109.5 . . ?
C13 C10 H10B 109.5 . . ?
C13 C10 H10C 109.5 . . ?
C01Z C17 H17A 109.3 . . ?
C01Z C17 H17B 109.3 . . ?
C02D C17 C01Z 111.6(10) . . ?
C02D C17 H17A 109.3 . . ?
C02D C17 H17B 109.3 . . ?
H17A C17 H17B 108.0 . . ?
C3 C8 H8A 97.4 . . ?
C3 C8 H8B 97.4 . . ?
H8A C8 H8B 103.6 . . ?
C13 C8 C3 156.0(7) . . ?
C13 C8 H8A 97.4 . . ?
C13 C8 H8B 97.4 . . ?
C10 C13 C8 171.8(14) . . ?
C10 C13 H13A 92.6 . . ?
C10 C13 H13B 92.6 . . ?
C8 C13 H13A 92.6 . . ?
C8 C13 H13B 92.6 . . ?
H13A C13 H13B 103.0 . . ?
C023 C60 C02K 113.6(8) . . ?
C023 C60 H60A 108.8 . . ?
C023 C60 H60B 108.8 . . ?
C02K C60 H60A 108.8 . . ?
C02K C60 H60B 108.8 . . ?
H60A C60 H60B 107.7 . . ?

loop_
_geom_bond_atom_site_label_1
_geom_bond_atom_site_label_2
_geom_bond_distance
_geom_bond_site_symmetry_2
_geom_bond_publ_flag
Br02 C00K 1.8922(17) . ?
Br03 C01T 1.893(7) . ?
Cl04 C01U 1.874(8) . ?
S005 C00V 1.699(5) . ?
S005 C012 1.775(5) . ?
S006 C00S 1.732(4) . ?
S006 C01I 1.737(6) . ?
S007 C011 1.752(5) . ?
S007 C01H 1.732(5) . ?
S008 N00B 1.638(4) . ?
S008 N00C 1.608(4) . ?
S009 C00U 1.716(6) . ?
S009 C01J 1.759(5) . ?
O C00P 1.244(5) . ?
N00B C00I 1.286(7) . ?
N00C C00G 1.328(6) . ?
O00D C01M 1.246(6) . ?
N00E C00M 1.409(5) . ?
N00E C00X 1.346(6) . ?
N00E C018 1.474(7) . ?
N00F C00L 1.394(7) . ?
N00F C00T 1.415(5) . ?
N00F C01K 1.482(11) . ?
C00G C00H 1.398(7) . ?
C00G C00I 1.444(5) . ?
C00H C00L 1.427(7) . ?
C00H C00S 1.427(6) . ?
C00I C014 1.430(7) . ?
C00J C00K 1.3496(15) . ?
C00J C010 1.425(6) . ?
C00J Br1A 1.8010(9) . ?
C00J Cl1B 1.810(2) . ?
C00K C00Y 1.3718(18) . ?
C00K Cl5 1.7994(8) . ?
C00L C00M 1.447(6) . ?
C00M C014 1.397(7) . ?
C00N C00P 1.470(7) . ?
C00N C00W 1.387(6) . ?
C00N C00Y 1.400(6) . ?
N00O C01D 1.165(9) . ?
C00P C015 1.436(8) . ?
C00Q C00W 1.499(8) . ?
C00Q C015 1.473(6) . ?
C00Q C01B 1.371(7) . ?
C00R C00Z 1.364(9) . ?
C00R C016 1.475(7) . ?
C00R C01M 1.472(9) . ?
C00S C00T 1.370(8) . ?
C00T C00U 1.393(7) . ?
C00U C01I 1.413(7) . ?
C00V C00X 1.436(5) . ?
C00V C011 1.406(7) . ?
C00W C010 1.386(6) . ?
C00X C01H 1.395(7) . ?
C00Y H00Y 0.9300 . ?
C00Z H00Z 0.9300 . ?
C00Z C01J 1.421(7) . ?
C010 H010 0.9300 . ?
C011 C017 1.412(6) . ?
C012 C013 1.408(6) . ?
C012 C017 1.399(8) . ?
C013 H013 0.9300 . ?
C013 C015 1.408(7) . ?
C014 C01H 1.406(5) . ?
C016 C01A 1.404(8) . ?
C016 C01G 1.446(9) . ?
C017 C01E 1.473(7) . ?
C018 H01A 0.9700 . ?
C018 H01B 0.9700 . ?
C018 C01X 1.545(10) . ?
C019 C01A 1.419(11) . ?
C019 N01F 1.153(10) . ?
C01A C01R 1.404(8) . ?
C01B C01D 1.427(9) . ?
C01B C01Y 1.424(7) . ?
N01C C01R 1.154(8) . ?
C01E H01C 0.9700 . ?
C01E H01D 0.9700 . ?
C01E C020 1.527(7) . ?
C01G C01P 1.406(7) . ?
C01G C01S 1.404(9) . ?
C01I C01Q 1.407(7) . ?
C01J C01Q 1.409(9) . ?
C01K H01E 0.9700 . ?
C01K H01F 0.9700 . ?
C01K C022 1.664(16) . ?
N01L C01Y 1.181(7) . ?
C01M C01P 1.437(9) . ?
C01N H01N 0.9300 . ?
C01N C01P 1.403(10) . ?
C01N C01T 1.364(9) . ?
C01O H01G 0.9700 . ?
C01O H01H 0.9700 . ?
C01O C01Q 1.499(7) . ?
C01O C01W 1.531(9) . ?
C01S H01S 0.9300 . ?
C01S C01U 1.370(10) . ?
C01T C01U 1.382(8) . ?
C01T Cl12 1.879(8) . ?
C01U Br1 1.822(7) . ?
C01V H01I 0.9700 . ?
C01V H01J 0.9700 . ?
C01V C01W 1.541(9) . ?
C01V C01Z 1.470(11) . ?
C01W H01K 0.9700 . ?
C01W H01L 0.9700 . ?
C01X H01X 0.9800 . ?
C01X C021 1.541(14) . ?
C01X C023 1.520(13) . ?
C01Z H01M 0.9700 . ?
C01Z H01O 0.9700 . ?
C01Z C17 1.475(11) . ?
C020 H02A 0.9700 . ?
C020 H02B 0.9700 . ?
C020 C026 1.538(6) . ?
C021 H02C 0.9700 . ?
C021 H02D 0.9700 . ?
C021 C024 1.553(13) . ?
C022 H022 0.9800 . ?
C022 C027 1.412(14) . ?
C022 C02E 1.591(16) . ?
C023 H02E 0.9700 . ?
C023 H02F 0.9700 . ?
C023 C60 1.485(11) . ?
C024 H02G 0.9700 . ?
C024 H02H 0.9700 . ?
C024 C02A 1.492(17) . ?
C026 H02I 0.9700 . ?
C026 H02J 0.9700 . ?
C026 C4 1.534(7) . ?
C027 H02K 0.9700 . ?
C027 H02L 0.9700 . ?
C027 C02I 1.502(13) . ?
C02A H02M 0.9700 . ?
C02A H02N 0.9700 . ?
C02A C14 1.491(16) . ?
C02D H02O 0.9700 . ?
C02D H02P 0.9700 . ?
C02D C20 1.482(10) . ?
C02D C17 1.471(15) . ?
C02E H02Q 0.9700 . ?
C02E H02R 0.9700 . ?
C02E C47 1.626(13) . ?
C02I H02S 0.9700 . ?
C02I H02T 0.9700 . ?
C02I C11 1.523(5) . ?
C02K H02U 0.9700 . ?
C02K H02V 0.9700 . ?
C02K C67 1.705(15) . ?
C02K C60 1.521(16) . ?
C02L H02W 0.9700 . ?
C02L H02X 0.9700 . ?
C02L C1AA 1.557(12) . ?
C02L C2 1.5401(10) . ?
C11 H11A 0.9700 . ?
C11 H11B 0.9700 . ?
C11 C9 1.529(7) . ?
C14 H14A 0.9600 . ?
C14 H14B 0.9600 . ?
C14 H14C 0.9600 . ?
C1AA H1AA 0.9700 . ?
C1AA H1AB 0.9700 . ?
C1AA C47 1.507(9) . ?
C4AA H4AA 0.9700 . ?
C4AA H4AB 0.9700 . ?
C4AA C1 1.501(19) . ?
C4AA C20 1.48(2) . ?
C47 H47A 0.9700 . ?
C47 H47B 0.9700 . ?
C5 H5A 0.9700 . ?
C5 H5B 0.9700 . ?
C5 C1 1.523(19) . ?
C5 C6 1.546(18) . ?
C1 H1A 0.9700 . ?
C1 H1B 0.9700 . ?
C2 H2A 0.9700 . ?
C2 H2B 0.9700 . ?
C2 C15 1.539(5) . ?
C6 H6A 0.9600 . ?
C6 H6B 0.9600 . ?
C6 H6C 0.9600 . ?
C15 H15A 0.9600 . ?
C15 H15B 0.9600 . ?
C15 H15C 0.9600 . ?
C67 H67A 0.9700 . ?
C67 H67B 0.9700 . ?
C67 C77 1.530(14) . ?
C9 H9A 0.9600 . ?
C9 H9B 0.9600 . ?
C9 H9C 0.9600 . ?
C77 H77A 0.9700 . ?
C77 H77B 0.9700 . ?
C77 C70 1.533(11) . ?
C20 H20A 0.9700 . ?
C20 H20B 0.9700 . ?
C70 H70A 0.9600 . ?
C70 H70B 0.9600 . ?
C70 H70C 0.9600 . ?
C4 H4A 0.9700 . ?
C4 H4B 0.9700 . ?
C4 C19 1.574(11) . ?
C3 H3A 0.9700 . ?
C3 H3B 0.9700 . ?
C3 C12 1.546(7) . ?
C3 C8 1.717(7) . ?
C19 H19A 0.9700 . ?
C19 H19B 0.9700 . ?
C19 C7 1.530(11) . ?
C7 H7A 0.9700 . ?
C7 H7B 0.9700 . ?
C7 C12 1.571(7) . ?
C12 H12A 0.9700 . ?
C12 H12B 0.9700 . ?
C10 H10A 0.9600 . ?
C10 H10B 0.9600 . ?
C10 H10C 0.9600 . ?
C10 C13 1.541(8) . ?
C17 H17A 0.9700 . ?
C17 H17B 0.9700 . ?
C8 H8A 0.9700 . ?
C8 H8B 0.9700 . ?
C8 C13 1.667(6) . ?
C13 H13A 0.9700 . ?
C13 H13B 0.9700 . ?
C60 H60A 0.9700 . ?
C60 H60B 0.9700 . ?

loop_
_geom_torsion_atom_site_label_1
_geom_torsion_atom_site_label_2
_geom_torsion_atom_site_label_3
_geom_torsion_atom_site_label_4
_geom_torsion
_geom_torsion_site_symmetry_1
_geom_torsion_site_symmetry_2
_geom_torsion_site_symmetry_3
_geom_torsion_site_symmetry_4
_geom_torsion_publ_flag
Br02 C00K C00Y C00N -179.6(3) . . . . ?
Br03 C01T C01U Cl04 -3.0(9) . . . . ?
Br03 C01T C01U C01S -177.6(6) . . . . ?
Br03 C01T C01U Br1 8.7(10) . . . . ?
S005 C00V C00X N00E 0.7(12) . . . . ?
S005 C00V C00X C01H 180.0(5) . . . . ?
S005 C00V C011 S007 179.7(3) . . . . ?
S005 C00V C011 C017 -2.5(7) . . . . ?
S005 C012 C013 C015 4.2(10) . . . . ?
S005 C012 C017 C011 -0.1(7) . . . . ?
S005 C012 C017 C01E -179.4(5) . . . . ?
S006 C00S C00T N00F 179.1(4) . . . . ?
S006 C00S C00T C00U 0.5(7) . . . . ?
S006 C01I C01Q C01J 177.1(5) . . . . ?
S006 C01I C01Q C01O 1.0(10) . . . . ?
S007 C011 C017 C012 178.9(5) . . . . ?
S007 C011 C017 C01E -1.8(10) . . . . ?
S008 N00B C00I C00G 1.1(6) . . . . ?
S008 N00B C00I C014 178.3(5) . . . . ?
S008 N00C C00G C00H 178.5(5) . . . . ?
S008 N00C C00G C00I 0.7(6) . . . . ?
S009 C00U C01I S006 -178.6(3) . . . . ?
S009 C00U C01I C01Q -1.6(7) . . . . ?
S009 C01J C01Q C01I 0.2(7) . . . . ?
S009 C01J C01Q C01O 176.2(5) . . . . ?
O C00P C015 C00Q 177.6(6) . . . . ?
O C00P C015 C013 -4.5(11) . . . . ?
N00B S008 N00C C00G -0.1(4) . . . . ?
N00B C00I C014 C00M -176.7(6) . . . . ?
N00B C00I C014 C01H -1.7(10) . . . . ?
N00C S008 N00B C00I -0.6(4) . . . . ?
N00C C00G C00H C00L 179.8(6) . . . . ?
N00C C00G C00H C00S 0.7(10) . . . . ?
N00C C00G C00I N00B -1.3(7) . . . . ?
N00C C00G C00I C014 -178.7(5) . . . . ?
O00D C01M C01P C01G -178.3(7) . . . . ?
O00D C01M C01P C01N 0.2(12) . . . . ?
N00E C00M C014 C00I 173.8(5) . . . . ?
N00E C00M C014 C01H -2.1(6) . . . . ?
N00E C00X C01H S007 179.3(4) . . . . ?
N00E C00X C01H C014 -1.1(7) . . . . ?
N00E C018 C01X C021 48.1(6) . . . . ?
N00E C018 C01X C023 179.6(5) . . . . ?
N00F C00L C00M N00E 4.9(11) . . . . ?
N00F C00L C00M C014 -177.1(6) . . . . ?
N00F C00T C00U S009 -1.2(13) . . . . ?
N00F C00T C00U C01I -177.5(7) . . . . ?
N00F C01K C022 C027 63.9(9) . . . . ?
N00F C01K C022 C02E -177.4(7) . . . . ?
C00G C00H C00L N00F -179.9(5) . . . . ?
C00G C00H C00L C00M -1.8(8) . . . . ?
C00G C00H C00S S006 1.8(11) . . . . ?
C00G C00H C00S C00T 178.8(6) . . . . ?
C00G C00I C014 C00M 0.4(8) . . . . ?
C00G C00I C014 C01H 175.3(6) . . . . ?
C00H C00G C00I N00B -179.3(5) . . . . ?
C00H C00G C00I C014 3.2(8) . . . . ?
C00H C00L C00M N00E -172.7(6) . . . . ?
C00H C00L C00M C014 5.3(8) . . . . ?
C00H C00S C00T N00F 1.2(7) . . . . ?
C00H C00S C00T C00U -177.4(5) . . . . ?
C00I C00G C00H C00L -2.5(8) . . . . ?
C00I C00G C00H C00S 178.4(6) . . . . ?
C00I C014 C01H S007 5.8(11) . . . . ?
C00I C014 C01H C00X -173.5(6) . . . . ?
C00J C00K C00Y C00N -0.2(3) . . . . ?
C00K C00J C010 C00W 0.2(6) . . . . ?
C00L N00F C00T C00S -1.5(7) . . . . ?
C00L N00F C00T C00U 176.6(7) . . . . ?
C00L N00F C01K C022 55.6(10) . . . . ?
C00L C00H C00S S006 -177.4(5) . . . . ?
C00L C00H C00S C00T -0.4(7) . . . . ?
C00L C00M C014 C00I -4.7(8) . . . . ?
C00L C00M C014 C01H 179.4(5) . . . . ?
C00M N00E C00X C00V 179.1(7) . . . . ?
C00M N00E C00X C01H -0.1(6) . . . . ?
C00M N00E C018 C01X 70.2(8) . . . . ?
C00M C014 C01H S007 -178.7(6) . . . . ?
C00M C014 C01H C00X 2.0(6) . . . . ?
C00N C00P C015 C00Q -2.4(7) . . . . ?
C00N C00P C015 C013 175.5(6) . . . . ?
C00N C00W C010 C00J -2.8(8) . . . . ?
C00P C00N C00W C00Q 0.5(7) . . . . ?
C00P C00N C00W C010 -178.7(5) . . . . ?
C00P C00N C00Y C00K -179.2(5) . . . . ?
C00Q C00W C010 C00J 178.2(5) . . . . ?
C00R C00Z C01J S009 6.7(11) . . . . ?
C00R C00Z C01J C01Q -175.3(7) . . . . ?
C00R C016 C01A C019 4.8(11) . . . . ?
C00R C016 C01A C01R -179.7(7) . . . . ?
C00R C016 C01G C01P -0.4(7) . . . . ?
C00R C016 C01G C01S -179.7(7) . . . . ?
C00R C01M C01P C01G -2.0(8) . . . . ?
C00R C01M C01P C01N 176.5(7) . . . . ?
C00S S006 C01I C00U 1.4(5) . . . . ?
C00S S006 C01I C01Q -174.7(7) . . . . ?
C00S C00H C00L N00F -0.6(6) . . . . ?
C00S C00H C00L C00M 177.5(5) . . . . ?
C00S C00T C00U S009 176.8(6) . . . . ?
C00S C00T C00U C01I 0.6(8) . . . . ?
C00T N00F C00L C00H 1.3(6) . . . . ?
C00T N00F C00L C00M -176.5(6) . . . . ?
C00T N00F C01K C022 -101.6(7) . . . . ?
C00T C00U C01I S006 -1.4(7) . . . . ?
C00T C00U C01I C01Q 175.6(6) . . . . ?
C00U S009 C01J C00Z 177.3(6) . . . . ?
C00U S009 C01J C01Q -1.0(5) . . . . ?
C00U C01I C01Q C01J 0.9(8) . . . . ?
C00U C01I C01Q C01O -175.2(6) . . . . ?
C00V S005 C012 C013 175.4(6) . . . . ?
C00V S005 C012 C017 -1.1(5) . . . . ?
C00V C00X C01H S007 -0.2(7) . . . . ?
C00V C00X C01H C014 179.4(5) . . . . ?
C00V C011 C017 C012 1.6(7) . . . . ?
C00V C011 C017 C01E -179.0(5) . . . . ?
C00W C00N C00P O -178.8(6) . . . . ?
C00W C00N C00P C015 1.2(7) . . . . ?
C00W C00N C00Y C00K -2.7(7) . . . . ?
C00W C00Q C015 C00P 2.6(7) . . . . ?
C00W C00Q C015 C013 -175.3(6) . . . . ?
C00W C00Q C01B C01D -177.4(6) . . . . ?
C00W C00Q C01B C01Y -2.5(11) . . . . ?
C00X N00E C00M C00L 179.6(6) . . . . ?
C00X N00E C00M C014 1.4(6) . . . . ?
C00X N00E C018 C01X -101.3(6) . . . . ?
C00X C00V C011 S007 -0.8(6) . . . . ?
C00X C00V C011 C017 177.0(5) . . . . ?
C00Y C00N C00P O -2.0(10) . . . . ?
C00Y C00N C00P C015 178.1(5) . . . . ?
C00Y C00N C00W C00Q -176.6(5) . . . . ?
C00Y C00N C00W C010 4.2(9) . . . . ?
C00Z C00R C016 C01A 2.1(11) . . . . ?
C00Z C00R C016 C01G 178.6(7) . . . . ?
C00Z C00R C01M O00D -1.5(12) . . . . ?
C00Z C00R C01M C01P -177.7(7) . . . . ?
C00Z C01J C01Q C01I -178.1(6) . . . . ?
C00Z C01J C01Q C01O -2.1(10) . . . . ?
C010 C00J C00K Br02 -179.2(3) . . . . ?
C010 C00J C00K C00Y 1.5(3) . . . . ?
C010 C00J C00K Cl5 -178.5(3) . . . . ?
C011 S007 C01H C00X -0.2(5) . . . . ?
C011 S007 C01H C014 -179.5(7) . . . . ?
C011 C00V C00X N00E -178.7(6) . . . . ?
C011 C00V C00X C01H 0.6(7) . . . . ?
C011 C017 C01E C020 -95.3(6) . . . . ?
C012 S005 C00V C00X -177.3(7) . . . . ?
C012 S005 C00V C011 2.1(5) . . . . ?
C012 C013 C015 C00P 7.6(11) . . . . ?
C012 C013 C015 C00Q -174.8(6) . . . . ?
C012 C017 C01E C020 83.9(7) . . . . ?
C013 C012 C017 C011 -176.8(6) . . . . ?
C013 C012 C017 C01E 3.9(10) . . . . ?
C015 C00Q C00W C00N -1.9(7) . . . . ?
C015 C00Q C00W C010 177.1(6) . . . . ?
C015 C00Q C01B C01D -1.0(11) . . . . ?
C015 C00Q C01B C01Y 173.8(7) . . . . ?
C016 C00R C00Z C01J 173.6(7) . . . . ?
C016 C00R C01M O00D 177.9(7) . . . . ?
C016 C00R C01M C01P 1.7(7) . . . . ?
C016 C01G C01P C01M 1.5(8) . . . . ?
C016 C01G C01P C01N -177.1(6) . . . . ?
C016 C01G C01S C01U 177.6(7) . . . . ?
C017 C012 C013 C015 -179.6(6) . . . . ?
C017 C01E C020 C026 -171.7(5) . . . . ?
C018 N00E C00M C00L 7.1(11) . . . . ?
C018 N00E C00M C014 -171.1(6) . . . . ?
C018 N00E C00X C00V -7.3(10) . . . . ?
C018 N00E C00X C01H 173.4(5) . . . . ?
C018 C01X C021 C024 -175.8(7) . . . . ?
C018 C01X C023 C60 -71.4(11) . . . . ?
C01A C016 C01G C01P 176.2(6) . . . . ?
C01A C016 C01G C01S -3.0(12) . . . . ?
C01B C00Q C00W C00N 175.2(6) . . . . ?
C01B C00Q C00W C010 -5.8(11) . . . . ?
C01B C00Q C015 C00P -174.2(7) . . . . ?
C01B C00Q C015 C013 7.8(11) . . . . ?
C01E C020 C026 C4 -125.2(7) . . . . ?
C01G C016 C01A C019 -171.2(7) . . . . ?
C01G C016 C01A C01R 4.3(11) . . . . ?
C01G C01S C01U Cl04 -173.5(6) . . . . ?
C01G C01S C01U C01T 0.6(11) . . . . ?
C01G C01S C01U Br1 174.7(5) . . . . ?
C01H S007 C011 C00V 0.6(5) . . . . ?
C01H S007 C011 C017 -176.7(6) . . . . ?
C01I S006 C00S C00H 175.8(7) . . . . ?
C01I S006 C00S C00T -1.1(5) . . . . ?
C01J S009 C00U C00T -174.7(7) . . . . ?
C01J S009 C00U C01I 1.5(5) . . . . ?
C01K N00F C00L C00H -157.9(8) . . . . ?
C01K N00F C00L C00M 24.3(12) . . . . ?
C01K N00F C00T C00S 160.9(7) . . . . ?
C01K N00F C00T C00U -21.0(11) . . . . ?
C01K C022 C027 C02I 167.3(6) . . . . ?
C01K C022 C02E C47 152.5(7) . . . . ?
C01M C00R C00Z C01J -7.2(13) . . . . ?
C01M C00R C016 C01A -177.3(6) . . . . ?
C01M C00R C016 C01G -0.7(7) . . . . ?
C01N C01T C01U Cl04 174.5(6) . . . . ?
C01N C01T C01U C01S -0.1(12) . . . . ?
C01N C01T C01U Br1 -173.9(6) . . . . ?
C01P C01G C01S C01U -1.6(10) . . . . ?
C01P C01N C01T Br03 178.4(5) . . . . ?
C01P C01N C01T C01U 0.8(11) . . . . ?
C01P C01N C01T Cl12 176.6(5) . . . . ?
C01Q C01O C01W C01V -176.3(6) . . . . ?
C01S C01G C01P C01M -179.1(6) . . . . ?
C01S C01G C01P C01N 2.2(10) . . . . ?
C01T C01N C01P C01G -1.9(10) . . . . ?
C01T C01N C01P C01M 179.8(7) . . . . ?
C01V C01Z C17 C02D 174.8(9) . . . . ?
C01W C01O C01Q C01I -102.8(7) . . . . ?
C01W C01O C01Q C01J 81.7(8) . . . . ?
C01W C01V C01Z C17 -171.1(8) . . . . ?
C01X C021 C024 C02A 162.4(8) . . . . ?
C01X C023 C60 C02K 178.4(11) . . . . ?
C01Z C01V C01W C01O 166.7(6) . . . . ?
C020 C026 C4 C19 97.3(7) . . . . ?
C021 C01X C023 C60 59.5(12) . . . . ?
C021 C024 C02A C14 173.4(8) . . . . ?
C022 C027 C02I C11 -167.7(7) . . . . ?
C022 C02E C47 C1AA -72.9(16) . . . . ?
C023 C01X C021 C024 56.8(9) . . . . ?
C026 C4 C19 C7 124.3(9) . . . . ?
C027 C022 C02E C47 -94.6(9) . . . . ?
C027 C02I C11 C9 175.3(6) . . . . ?
C02E C022 C027 C02I 58.5(11) . . . . ?
C02K C67 C77 C70 155.6(16) . . . . ?
C02L C1AA C47 C02E -169.4(9) . . . . ?
C1AA C02L C2 C15 154.2(8) . . . . ?
C1 C4AA C20 C02D 160.4(14) . . . . ?
C2 C02L C1AA C47 -175.3(10) . . . . ?
C6 C5 C1 C4AA 176.2(13) . . . . ?
C67 C02K C60 C023 177.7(12) . . . . ?
C20 C02D C17 C01Z -158.5(13) . . . . ?
C20 C4AA C1 C5 -165.1(13) . . . . ?
C4 C19 C7 C12 -179.5(8) . . . . ?
C19 C7 C12 C3 122.2(9) . . . . ?
C12 C3 C8 C13 86(2) . . . . ?
C17 C02D C20 C4AA 168.8(14) . . . . ?
C8 C3 C12 C7 65.8(10) . . . . ?
C60 C02K C67 C77 -179.2(14) . . . . ?
Cl12 C01T C01U Cl04 -1.5(8) . . . . ?
Cl12 C01T C01U C01S -176.1(6) . . . . ?
Cl12 C01T C01U Br1 10.2(9) . . . . ?
Cl5 C00K C00Y C00N 179.7(3) . . . . ?
Br1A C00J C00K C00Y -177.43(15) . . . . ?
Br1A C00J C00K Cl5 2.64(18) . . . . ?
Br1A C00J C010 C00W 179.1(4) . . . . ?
Cl1B C00J C00K C00Y -177.90(16) . . . . ?
Cl1B C00J C010 C00W 179.6(4) . . . . ?

loop_
_smtbx_masks_void_nr
_smtbx_masks_void_average_x
_smtbx_masks_void_average_y
_smtbx_masks_void_average_z
_smtbx_masks_void_volume
_smtbx_masks_void_count_electrons
_smtbx_masks_void_content
1 0.441 0.717 0.396 187.2 38.8 ?
2 0.259 0.071 0.815 13.4 1.4 ?
3 0.559 0.283 0.604 187.2 40.9 ?
4 0.741 0.929 0.185 13.4 1.4 ?
